data_7701717
loop_
_publ_author_name
'Chevallot-Beroux, Elodie'
'Ako, Ayuk M.'
'Schmitt, Wolfgang'
'Twamley, Brendan'
'Moran, Joseph'
'Corinne, Boudon'
'Ruhlmann, Laurent'
'Mameri, Samir'

_publ_section_title
;
 Synthesis of new Mn<sub>19</sub> analogues and their structural,
 electrochemical and catalytic properties.
;
_journal_issue 15
_journal_name_full 'Dalton transactions (Cambridge, England : 2003)'
_journal_page_first 4830
_journal_page_last 4836
_journal_paper_doi 10.1039/c8dt04807j
_journal_volume 48
_journal_year 2019
_chemical_formula_moiety 'C116 H150 Br6 Mn19 O52, 10(C2 H3 N), C H4 O, 2(Br)'
_chemical_formula_sum 'C137 H184 Br8 Mn19 N10 O53'
_chemical_formula_weight 4502.07
_space_group_crystal_system monoclinic
_space_group_IT_number 14
_space_group_name_Hall '-P 2yn'
_space_group_name_H-M_alt 'P 1 21/n 1'
_atom_sites_solution_hydrogens mixed
_audit_creation_method SHELXL-2014/7
_audit_update_record
;
2018-11-30 deposited with the CCDC.	2019-02-19 downloaded from the CCDC.
;
_cell_angle_alpha 90
_cell_angle_beta 92.9610(10)
_cell_angle_gamma 90
_cell_formula_units_Z 2
_cell_length_a 14.5936(5)
_cell_length_b 33.0583(11)
_cell_length_c 17.6608(6)
_cell_measurement_reflns_used 9358
_cell_measurement_temperature 100(2)
_cell_measurement_theta_max 27.47
_cell_measurement_theta_min 2.18
_cell_volume 8508.9(5)
_computing_cell_refinement 'SAINT+ Ver. 8.34A (Bruker, 2013)'
_computing_data_collection 'APEX2 Ver. 2014.11-0 (Bruker, 2014)'
_computing_data_reduction 'SAINT+ Ver. 8.34A (Bruker, 2013)'
_computing_molecular_graphics 'SHELXTL (Bruker, 2008-2014)'
_computing_publication_material 'SHELXTL (Bruker, 2008-2014)'
_computing_structure_refinement 'SHELXL-2014/7 (Sheldrick, 2014)'
_computing_structure_solution 'SHELXT-2014/4 (Sheldrick, 2014)'
_diffrn_ambient_temperature 100(2)
_diffrn_detector_area_resol_mean 8.258
_diffrn_measured_fraction_theta_full 1.000
_diffrn_measured_fraction_theta_max 0.999
_diffrn_measurement_device_type 'Bruker APEX-II CCD'
_diffrn_measurement_method '\f and \w scans'
_diffrn_radiation_type MoK\a
_diffrn_radiation_wavelength 0.71073
_diffrn_reflns_av_R_equivalents 0.0583
_diffrn_reflns_av_unetI/netI 0.0243
_diffrn_reflns_Laue_measured_fraction_full 1.000
_diffrn_reflns_Laue_measured_fraction_max 0.999
_diffrn_reflns_limit_h_max 18
_diffrn_reflns_limit_h_min -18
_diffrn_reflns_limit_k_max 42
_diffrn_reflns_limit_k_min -42
_diffrn_reflns_limit_l_max 22
_diffrn_reflns_limit_l_min -22
_diffrn_reflns_number 301634
_diffrn_reflns_point_group_measured_fraction_full 1.000
_diffrn_reflns_point_group_measured_fraction_max 0.999
_diffrn_reflns_theta_full 25.242
_diffrn_reflns_theta_max 27.508
_diffrn_reflns_theta_min 1.309
_diffrn_source 'sealed tube'
_exptl_absorpt_coefficient_mu 3.314
_exptl_absorpt_correction_T_max 0.7456
_exptl_absorpt_correction_T_min 0.5990
_exptl_absorpt_correction_type multi-scan
_exptl_absorpt_process_details 'SADABS-2014/5 (Bruker, 2014)'
_exptl_crystal_colour brown
_exptl_crystal_density_diffrn 1.757
_exptl_crystal_description needle
_exptl_crystal_F_000 4510
_exptl_crystal_size_max 0.180
_exptl_crystal_size_mid 0.100
_exptl_crystal_size_min 0.080
_refine_diff_density_max 1.580
_refine_diff_density_min -1.709
_refine_diff_density_rms 0.105
_refine_ls_extinction_method none
_refine_ls_goodness_of_fit_ref 1.076
_refine_ls_hydrogen_treatment mixed
_refine_ls_matrix_type full
_refine_ls_number_parameters 1064
_refine_ls_number_reflns 19516
_refine_ls_number_restraints 60
_refine_ls_restrained_S_all 1.081
_refine_ls_R_factor_all 0.0512
_refine_ls_R_factor_gt 0.0366
_refine_ls_shift/su_max 0.002
_refine_ls_shift/su_mean 0.000
_refine_ls_structure_factor_coef Fsqd
_refine_ls_weighting_details 'w=1/[\s^2^(Fo^2^)+(0.0370P)^2^+24.8455P] where P=(Fo^2^+2Fc^2^)/3'
_refine_ls_weighting_scheme calc
_refine_ls_wR_factor_gt 0.0872
_refine_ls_wR_factor_ref 0.0940
_reflns_Friedel_coverage 0.000
_reflns_number_gt 16040
_reflns_number_total 19516
_reflns_threshold_expression 'I > 2\s(I)'
_cod_data_source_file c8dt04807j2.cif
_cod_data_source_block tcd304
_cod_original_sg_symbol_H-M 'P 21/n'
_cod_database_code 7701717
_shelx_shelxl_version_number 2014/7
_shelx_space_group_comment
; 
The symmetry employed for this shelxl refinement is uniquely defined 
by the following loop, which should always be used as a source of 
symmetry information in preference to the above space-group names. 
They are only intended as comments. 
;
_shelx_estimated_absorpt_t_min 0.587
_shelx_estimated_absorpt_t_max 0.777

loop_
_space_group_symop_operation_xyz
'x, y, z'
'-x+1/2, y+1/2, -z+1/2'
'-x, -y, -z'
'x-1/2, -y-1/2, z-1/2'

loop_
_atom_site_label
_atom_site_type_symbol
_atom_site_fract_x
_atom_site_fract_y
_atom_site_fract_z
_atom_site_U_iso_or_equiv
_atom_site_adp_type
_atom_site_occupancy
_atom_site_site_symmetry_order
_atom_site_calc_flag
_atom_site_refinement_flags_posn
_atom_site_refinement_flags_adp
_atom_site_refinement_flags_occupancy
_atom_site_disorder_assembly
_atom_site_disorder_group
Mn1 Mn 0.5000 0.5000 0.5000 0.01322(13) Uani 1 2 d S . P . .
Mn2 Mn 0.44272(3) 0.40866(2) 0.41697(3) 0.01379(10) Uani 1 1 d . . . . .
Mn3 Mn 0.58187(3) 0.40853(2) 0.56525(3) 0.01357(10) Uani 1 1 d . . . . .
Mn4 Mn 0.36819(3) 0.42622(2) 0.58254(3) 0.01319(10) Uani 1 1 d . . . . .
Mn5 Mn 0.31747(3) 0.33931(2) 0.50214(3) 0.01358(10) Uani 1 1 d . . . . .
Mn6 Mn 0.52181(3) 0.32075(2) 0.47801(3) 0.01408(10) Uani 1 1 d . . . . .
Mn7 Mn 0.45857(3) 0.33709(2) 0.63882(3) 0.01356(10) Uani 1 1 d . . . . .
Mn8 Mn 0.24339(3) 0.35902(2) 0.66703(3) 0.01542(10) Uani 1 1 d . . . . .
Mn9 Mn 0.38245(4) 0.32434(2) 0.33019(3) 0.01756(11) Uani 1 1 d . . . . .
Mn10 Mn 0.67339(3) 0.32152(2) 0.61950(3) 0.01617(10) Uani 1 1 d . . . . .
O1 O 0.46304(15) 0.46211(7) 0.39279(12) 0.0160(5) Uani 1 1 d . . . . .
O2 O 0.61590(15) 0.46195(7) 0.55486(13) 0.0157(4) Uani 1 1 d . . . . .
O3 O 0.38157(15) 0.48167(7) 0.57810(13) 0.0162(5) Uani 1 1 d . . . . .
O4 O 0.46857(14) 0.42449(7) 0.51844(12) 0.0141(4) Uani 1 1 d . . . . .
O5 O 0.43471(16) 0.38965(7) 0.31523(13) 0.0173(5) Uani 1 1 d . . . . .
O6 O 0.42019(15) 0.35331(6) 0.44218(12) 0.0149(4) Uani 1 1 d . . . . .
O7 O 0.68955(15) 0.39220(7) 0.62136(13) 0.0163(5) Uani 1 1 d . . . . .
O8 O 0.54895(15) 0.35223(6) 0.56868(12) 0.0142(4) Uani 1 1 d . . . . .
O9 O 0.25756(15) 0.42649(7) 0.63522(13) 0.0162(5) Uani 1 1 d . . . . .
O10 O 0.35984(15) 0.36831(6) 0.59109(12) 0.0136(4) Uani 1 1 d . . . . .
O11 O 0.41782(15) 0.29518(7) 0.54784(13) 0.0160(5) Uani 1 1 d . . . . .
O12 O 0.27825(15) 0.30669(7) 0.41666(13) 0.0171(5) Uani 1 1 d . . . . .
O13 O 0.21207(15) 0.32960(7) 0.55650(13) 0.0174(5) Uani 1 1 d . . . . .
O14 O 0.61737(15) 0.28530(7) 0.51612(13) 0.0173(5) Uani 1 1 d . . . . .
O15 O 0.50245(16) 0.29356(7) 0.38519(13) 0.0186(5) Uani 1 1 d . . . . .
O16 O 0.36849(15) 0.31789(7) 0.70445(13) 0.0177(5) Uani 1 1 d . . . . .
O17 O 0.55705(15) 0.30988(7) 0.68933(13) 0.0180(5) Uani 1 1 d . . . . .
O18 O 0.09891(16) 0.38247(7) 0.66732(15) 0.0231(5) Uani 1 1 d D . . . .
H18 H 0.0518(6) 0.36883(18) 0.67583(18) 0.028 Uiso 1 1 d DR U . . .
O19 O 0.18281(16) 0.30465(7) 0.72253(14) 0.0214(5) Uani 1 1 d D . . . .
H19 H 0.1249(7) 0.30524(7) 0.71598(16) 0.026 Uiso 1 1 d DR U . . .
O20 O 0.2634(2) 0.38288(8) 0.78090(15) 0.0319(6) Uani 1 1 d D . . . .
H20 H 0.2580(2) 0.4084(3) 0.78634(16) 0.038 Uiso 1 1 d DR U . . .
O21 O 0.25992(19) 0.34892(9) 0.26697(17) 0.0324(6) Uani 1 1 d D . . . .
H21A H 0.2597(13) 0.3713(8) 0.241(2) 0.039 Uiso 1 1 d D U . . .
O22 O 0.33627(17) 0.26026(7) 0.28983(13) 0.0204(5) Uani 1 1 d D . . . .
H22 H 0.3777(5) 0.25267(12) 0.2611(4) 0.025 Uiso 1 1 d DR U . . .
O23 O 0.44957(19) 0.32066(8) 0.22182(14) 0.0265(6) Uani 1 1 d D . . . .
H23 H 0.4176(4) 0.32490(9) 0.1815(5) 0.032 Uiso 1 1 d DR U . . .
O24 O 0.78121(19) 0.32973(8) 0.53299(17) 0.0327(6) Uani 1 1 d D . . . .
H24A H 0.8033(18) 0.3119(7) 0.564(2) 0.039 Uiso 1 1 d D U . . .
O25 O 0.72113(17) 0.25816(7) 0.64436(15) 0.0231(5) Uani 1 1 d D . . . .
H25 H 0.7517(4) 0.26044(8) 0.6860(5) 0.028 Uiso 1 1 d DR U . . .
O26 O 0.77223(17) 0.33182(7) 0.71518(14) 0.0222(5) Uani 1 1 d D . . . .
H26 H 0.8281(7) 0.32591(10) 0.71018(15) 0.068(19) Uiso 1 1 d DR . . . .
C1 C 0.4758(2) 0.40965(10) 0.25948(18) 0.0182(7) Uani 1 1 d . . . . .
C2 C 0.4749(2) 0.45200(10) 0.25641(19) 0.0188(7) Uani 1 1 d . . . . .
C3 C 0.5154(3) 0.47160(11) 0.1968(2) 0.0236(7) Uani 1 1 d . . . . .
H3 H 0.5152 0.5003 0.1952 0.028 Uiso 1 1 calc R U . . .
C4 C 0.5562(3) 0.45025(12) 0.1395(2) 0.0269(8) Uani 1 1 d . . . . .
C5 C 0.5936(4) 0.47147(14) 0.0719(2) 0.0411(11) Uani 1 1 d . . . . .
H5A H 0.5497 0.4690 0.0283 0.062 Uiso 1 1 calc R U . . .
H5B H 0.6520 0.4590 0.0597 0.062 Uiso 1 1 calc R U . . .
H5C H 0.6035 0.5001 0.0840 0.062 Uiso 1 1 calc R U . . .
C6 C 0.5597(3) 0.40798(12) 0.1455(2) 0.0281(8) Uani 1 1 d . . . . .
H6 H 0.5890 0.3930 0.1077 0.034 Uiso 1 1 calc R U . . .
C7 C 0.5218(2) 0.38740(11) 0.2048(2) 0.0221(7) Uani 1 1 d . . . . .
C8 C 0.5344(3) 0.34269(11) 0.2153(2) 0.0250(8) Uani 1 1 d . . . . .
H8A H 0.5666 0.3318 0.1717 0.030 Uiso 1 1 calc R U . . .
H8B H 0.5741 0.3379 0.2616 0.030 Uiso 1 1 calc R U . . .
C9 C 0.4316(2) 0.47530(10) 0.31867(19) 0.0192(7) Uani 1 1 d . . . . .
H9A H 0.4458 0.5044 0.3132 0.023 Uiso 1 1 calc R U . . .
H9B H 0.3641 0.4721 0.3132 0.023 Uiso 1 1 calc R U . . .
C10 C 0.7462(2) 0.41865(10) 0.65934(19) 0.0163(6) Uani 1 1 d . . . . .
C11 C 0.7601(2) 0.45765(10) 0.63222(19) 0.0184(7) Uani 1 1 d . . . . .
C12 C 0.8205(2) 0.48328(11) 0.6725(2) 0.0223(7) Uani 1 1 d . . . . .
H12 H 0.8278 0.5102 0.6552 0.027 Uiso 1 1 calc R U . . .
C13 C 0.8706(3) 0.47069(12) 0.7373(2) 0.0276(8) Uani 1 1 d . . . . .
C14 C 0.9377(3) 0.49875(14) 0.7794(3) 0.0417(11) Uani 1 1 d . . . . .
H14A H 0.9877 0.4828 0.8036 0.063 Uiso 1 1 calc R U . . .
H14B H 0.9060 0.5136 0.8182 0.063 Uiso 1 1 calc R U . . .
H14C H 0.9629 0.5179 0.7436 0.063 Uiso 1 1 calc R U . . .
C15 C 0.8548(3) 0.43189(12) 0.7638(2) 0.0264(8) Uani 1 1 d . . . . .
H15 H 0.8882 0.4227 0.8080 0.032 Uiso 1 1 calc R U . . .
C16 C 0.7914(2) 0.40607(11) 0.7272(2) 0.0204(7) Uani 1 1 d . . . . .
C17 C 0.7650(3) 0.36701(11) 0.7624(2) 0.0234(7) Uani 1 1 d . . . . .
H17A H 0.8042 0.3629 0.8092 0.028 Uiso 1 1 calc R U . . .
H17B H 0.7008 0.3693 0.7775 0.028 Uiso 1 1 calc R U . . .
C18 C 0.7118(2) 0.47102(10) 0.55893(19) 0.0179(7) Uani 1 1 d . . . . .
H18A H 0.7200 0.5006 0.5531 0.021 Uiso 1 1 calc R U . . .
H18B H 0.7409 0.4576 0.5162 0.021 Uiso 1 1 calc R U . . .
C19 C 0.1987(2) 0.45818(10) 0.62558(18) 0.0170(6) Uani 1 1 d . . . . .
C20 C 0.1040(2) 0.45076(10) 0.6139(2) 0.0192(7) Uani 1 1 d . . . . .
C21 C 0.0450(2) 0.48346(11) 0.6036(2) 0.0224(7) Uani 1 1 d . . . . .
H21 H -0.0189 0.4785 0.5957 0.027 Uiso 1 1 calc R U . . .
C22 C 0.0762(2) 0.52331(11) 0.6045(2) 0.0226(7) Uani 1 1 d . . . . .
C23 C 0.0097(3) 0.55827(11) 0.5940(2) 0.0287(8) Uani 1 1 d . . . . .
H23A H -0.0462 0.5490 0.5661 0.043 Uiso 1 1 calc R U . . .
H23B H 0.0382 0.5799 0.5653 0.043 Uiso 1 1 calc R U . . .
H23C H -0.0058 0.5686 0.6437 0.043 Uiso 1 1 calc R U . . .
C24 C 0.1706(2) 0.52973(10) 0.61486(19) 0.0197(7) Uani 1 1 d . . . . .
H24 H 0.1935 0.5566 0.6152 0.024 Uiso 1 1 calc R U . . .
C25 C 0.2316(2) 0.49792(10) 0.62466(19) 0.0176(6) Uani 1 1 d . . . . .
C26 C 0.3343(2) 0.50482(10) 0.6328(2) 0.0183(7) Uani 1 1 d . . . . .
H26A H 0.3474 0.5339 0.6259 0.022 Uiso 1 1 calc R U . . .
H26B H 0.3571 0.4970 0.6845 0.022 Uiso 1 1 calc R U . . .
C27 C 0.0686(2) 0.40847(10) 0.6046(2) 0.0239(7) Uani 1 1 d . . . . .
H27A H 0.0007 0.4091 0.6008 0.029 Uiso 1 1 calc R U . . .
H27B H 0.0899 0.3970 0.5568 0.029 Uiso 1 1 calc R U . . .
C28 C 0.2273(2) 0.27314(10) 0.42927(19) 0.0175(6) Uani 1 1 d . . . . .
C29 C 0.2514(2) 0.23614(10) 0.39735(19) 0.0184(7) Uani 1 1 d . . . . .
C30 C 0.2008(2) 0.20180(10) 0.4139(2) 0.0209(7) Uani 1 1 d . . . . .
H30 H 0.2177 0.1766 0.3928 0.025 Uiso 1 1 calc R U . . .
C31 C 0.1268(3) 0.20296(11) 0.4599(2) 0.0228(7) Uani 1 1 d . . . . .
C32 C 0.0717(3) 0.16533(12) 0.4739(2) 0.0330(9) Uani 1 1 d . . . . .
H32A H 0.0220 0.1629 0.4347 0.049 Uiso 1 1 calc R U . . .
H32B H 0.0456 0.1671 0.5238 0.049 Uiso 1 1 calc R U . . .
H32C H 0.1117 0.1416 0.4723 0.049 Uiso 1 1 calc R U . . .
C33 C 0.1044(2) 0.24017(10) 0.4918(2) 0.0210(7) Uani 1 1 d . . . . .
H33 H 0.0549 0.2416 0.5245 0.025 Uiso 1 1 calc R U . . .
C34 C 0.1533(2) 0.27518(10) 0.47651(19) 0.0183(7) Uani 1 1 d . . . . .
C35 C 0.1327(2) 0.31481(10) 0.5140(2) 0.0186(7) Uani 1 1 d . . . . .
H35A H 0.1130 0.3349 0.4749 0.022 Uiso 1 1 calc R U . . .
H35B H 0.0818 0.3111 0.5483 0.022 Uiso 1 1 calc R U . . .
C36 C 0.3366(2) 0.23227(10) 0.35344(19) 0.0184(7) Uani 1 1 d . . . . .
H36A H 0.3911 0.2376 0.3877 0.022 Uiso 1 1 calc R U . . .
H36B H 0.3413 0.2042 0.3343 0.022 Uiso 1 1 calc R U . . .
C37 C 0.6152(2) 0.24542(10) 0.49716(19) 0.0173(6) Uani 1 1 d . . . . .
C38 C 0.6346(2) 0.21570(10) 0.5523(2) 0.0208(7) Uani 1 1 d . . . . .
C39 C 0.6287(3) 0.17504(11) 0.5310(2) 0.0266(8) Uani 1 1 d . . . . .
H39 H 0.6434 0.1549 0.5680 0.032 Uiso 1 1 calc R U . . .
C40 C 0.6020(3) 0.16298(11) 0.4577(2) 0.0289(8) Uani 1 1 d . . . . .
C41 C 0.5897(4) 0.11866(12) 0.4369(3) 0.0427(11) Uani 1 1 d . . . . .
H41A H 0.5244 0.1117 0.4361 0.064 Uiso 1 1 calc R U . . .
H41B H 0.6236 0.1019 0.4745 0.064 Uiso 1 1 calc R U . . .
H41C H 0.6132 0.1138 0.3867 0.064 Uiso 1 1 calc R U . . .
C42 C 0.5837(2) 0.19305(11) 0.4037(2) 0.0244(7) Uani 1 1 d . . . . .
H42 H 0.5655 0.1855 0.3532 0.029 Uiso 1 1 calc R U . . .
C43 C 0.5913(2) 0.23387(11) 0.4222(2) 0.0208(7) Uani 1 1 d . . . . .
C44 C 0.5729(2) 0.26634(10) 0.3637(2) 0.0204(7) Uani 1 1 d . . . . .
H44A H 0.6300 0.2817 0.3567 0.024 Uiso 1 1 calc R U . . .
H44B H 0.5541 0.2536 0.3146 0.024 Uiso 1 1 calc R U . . .
C45 C 0.6548(3) 0.22587(10) 0.6345(2) 0.0233(7) Uani 1 1 d . . . . .
H45A H 0.5971 0.2340 0.6575 0.028 Uiso 1 1 calc R U . . .
H45B H 0.6785 0.2015 0.6615 0.028 Uiso 1 1 calc R U . . .
C46 C 0.3787(2) 0.28117(10) 0.73821(19) 0.0187(7) Uani 1 1 d . . . . .
C47 C 0.4650(2) 0.26916(11) 0.77040(19) 0.0199(7) Uani 1 1 d . . . . .
C48 C 0.4740(3) 0.23077(11) 0.8023(2) 0.0250(8) Uani 1 1 d . . . . .
H48 H 0.5323 0.2227 0.8233 0.030 Uiso 1 1 calc R U . . .
C49 C 0.4015(3) 0.20384(11) 0.8046(2) 0.0269(8) Uani 1 1 d . . . . .
C50 C 0.4136(3) 0.16191(13) 0.8368(3) 0.0419(11) Uani 1 1 d . . . . .
H50A H 0.4314 0.1434 0.7968 0.063 Uiso 1 1 calc R U . . .
H50B H 0.3557 0.1528 0.8568 0.063 Uiso 1 1 calc R U . . .
H50C H 0.4615 0.1623 0.8778 0.063 Uiso 1 1 calc R U . . .
C51 C 0.3166(3) 0.21652(11) 0.7727(2) 0.0246(8) Uani 1 1 d . . . . .
H51 H 0.2657 0.1986 0.7738 0.030 Uiso 1 1 calc R U . . .
C52 C 0.3040(2) 0.25467(11) 0.73919(19) 0.0207(7) Uani 1 1 d . . . . .
C53 C 0.2145(2) 0.26546(10) 0.6987(2) 0.0220(7) Uani 1 1 d . . . . .
H53A H 0.2223 0.2658 0.6434 0.026 Uiso 1 1 calc R U . . .
H53B H 0.1681 0.2447 0.7094 0.026 Uiso 1 1 calc R U . . .
C54 C 0.5451(2) 0.29734(11) 0.76567(19) 0.0215(7) Uani 1 1 d . . . . .
H54A H 0.5352 0.3214 0.7975 0.026 Uiso 1 1 calc R U . . .
H54B H 0.6015 0.2836 0.7858 0.026 Uiso 1 1 calc R U . . .
C55 C 0.4033(2) 0.25343(10) 0.55844(19) 0.0183(7) Uani 1 1 d . . . . .
H55A H 0.4244 0.2385 0.5147 0.027 Uiso 1 1 calc R U . . .
H55B H 0.3377 0.2484 0.5634 0.027 Uiso 1 1 calc R U . . .
H55C H 0.4376 0.2444 0.6045 0.027 Uiso 1 1 calc R U . . .
C56 C 0.3130(4) 0.36562(16) 0.8444(3) 0.0472(12) Uani 1 1 d . . . . .
H56A H 0.3037 0.3363 0.8445 0.071 Uiso 1 1 calc R U . . .
H56B H 0.2911 0.3772 0.8912 0.071 Uiso 1 1 calc R U . . .
H56C H 0.3785 0.3715 0.8412 0.071 Uiso 1 1 calc R U . . .
C57 C 0.1648(4) 0.3496(2) 0.2860(3) 0.0594(15) Uani 1 1 d D . . . .
H57A H 0.1450 0.3220 0.2978 0.089 Uiso 1 1 calc R U . . .
H57B H 0.1270 0.3600 0.2429 0.089 Uiso 1 1 calc R U . . .
H57C H 0.1579 0.3670 0.3302 0.089 Uiso 1 1 calc R U . . .
C58 C 0.8524(3) 0.35893(13) 0.5371(2) 0.0320(9) Uani 1 1 d D . . . .
H58A H 0.8295 0.3845 0.5152 0.048 Uiso 1 1 calc R U . . .
H58B H 0.9040 0.3493 0.5086 0.048 Uiso 1 1 calc R U . . .
H58C H 0.8729 0.3632 0.5902 0.048 Uiso 1 1 calc R U . . .
Br1 Br 0.63923(2) 0.38101(2) 0.41775(2) 0.01856(7) Uani 1 1 d . . . . .
Br2 Br 0.49361(2) 0.41339(2) 0.70914(2) 0.01809(7) Uani 1 1 d . . . . .
Br3 Br 0.25576(2) 0.41458(2) 0.44217(2) 0.01787(7) Uani 1 1 d . . . . .
Br4 Br 0.96879(3) 0.29728(2) 0.68594(2) 0.03183(9) Uani 1 1 d . . . . .
N1S N 0.3727(3) 0.31231(15) 1.0759(2) 0.0512(11) Uani 1 1 d . . . . .
C2S C 0.3577(3) 0.29119(16) 1.0259(3) 0.0402(11) Uani 1 1 d . . . . .
C3S C 0.3403(3) 0.26417(14) 0.9627(3) 0.0411(10) Uani 1 1 d . . . . .
H3S1 H 0.3952 0.2623 0.9332 0.062 Uiso 1 1 calc R U . . .
H3S2 H 0.2889 0.2745 0.9304 0.062 Uiso 1 1 calc R U . . .
H3S3 H 0.3248 0.2373 0.9815 0.062 Uiso 1 1 calc R U . . .
N4S N 0.2370(5) 0.46315(16) 0.8219(3) 0.0787(17) Uani 1 1 d . . . . .
C5S C 0.2179(4) 0.49644(19) 0.8188(3) 0.0591(14) Uani 1 1 d . . . . .
C6S C 0.1957(5) 0.53938(19) 0.8143(4) 0.0722(19) Uani 1 1 d . . . . .
H6S1 H 0.1883 0.5500 0.8655 0.108 Uiso 1 1 calc R U . . .
H6S2 H 0.1385 0.5431 0.7836 0.108 Uiso 1 1 calc R U . . .
H6S3 H 0.2455 0.5539 0.7909 0.108 Uiso 1 1 calc R U . . .
N7S N 0.7617(6) 0.4134(2) 0.9510(4) 0.112(3) Uani 1 1 d . . . . .
C8S C 0.7222(4) 0.4362(2) 0.9094(4) 0.0636(16) Uani 1 1 d . . . . .
C9S C 0.6716(5) 0.4637(2) 0.8603(4) 0.076(2) Uani 1 1 d . . . . .
H9S1 H 0.6130 0.4702 0.8821 0.114 Uiso 1 1 calc R U . . .
H9S2 H 0.6601 0.4511 0.8104 0.114 Uiso 1 1 calc R U . . .
H9S3 H 0.7072 0.4886 0.8547 0.114 Uiso 1 1 calc R U . . .
N10S N 0.9854(10) 0.3968(4) 0.1466(8) 0.207(6) Uani 1 1 d . U . . .
C11S C 0.9332(9) 0.3748(4) 0.1126(7) 0.123(4) Uani 1 1 d . U . . .
C12S C 0.8740(8) 0.3502(2) 0.0685(7) 0.130(4) Uani 1 1 d . U . . .
H12A H 0.8427 0.3665 0.0287 0.195 Uiso 1 1 calc R U . . .
H12B H 0.8284 0.3382 0.1006 0.195 Uiso 1 1 calc R U . . .
H12C H 0.9092 0.3287 0.0453 0.195 Uiso 1 1 calc R U . . .
N13S N 0.2540(7) 0.4139(3) 0.1653(6) 0.150(4) Uani 1 1 d . U . . .
C14S C 0.2925(8) 0.4200(4) 0.1034(8) 0.131(4) Uani 1 1 d . U . . .
C15S C 0.3368(9) 0.4247(4) 0.0372(6) 0.159(5) Uani 1 1 d . U . . .
H15A H 0.3993 0.4344 0.0488 0.239 Uiso 1 1 calc R U . . .
H15B H 0.3034 0.4443 0.0046 0.239 Uiso 1 1 calc R U . . .
H15C H 0.3391 0.3986 0.0109 0.239 Uiso 1 1 calc R U . . .
O16S O 0.9508(10) 0.4987(5) 1.0031(8) 0.147(5) Uani 0.5 1 d D U P A -1
H16S H 0.9790(11) 0.4767(6) 1.0137(8) 0.177 Uiso 0.5 1 d DR U P A -1
C17S C 0.8569(12) 0.5065(5) 0.9989(9) 0.091(4) Uani 0.5 1 d . U P A -1
H17C H 0.8425 0.5259 0.9579 0.136 Uiso 0.5 1 calc R U P A -1
H17D H 0.8389 0.5179 1.0471 0.136 Uiso 0.5 1 calc R U P A -1
H17E H 0.8233 0.4813 0.9887 0.136 Uiso 0.5 1 calc R U P A -1

loop_
_atom_site_aniso_label
_atom_site_aniso_U_11
_atom_site_aniso_U_22
_atom_site_aniso_U_33
_atom_site_aniso_U_23
_atom_site_aniso_U_13
_atom_site_aniso_U_12
Mn1 0.0117(3) 0.0120(3) 0.0159(3) -0.0007(2) -0.0005(3) -0.0009(2)
Mn2 0.0145(2) 0.0135(2) 0.0133(2) -0.00093(18) 0.00017(18) -0.00200(18)
Mn3 0.0105(2) 0.0130(2) 0.0169(2) 0.00000(18) -0.00127(18) -0.00056(17)
Mn4 0.0111(2) 0.0127(2) 0.0159(2) -0.00039(18) 0.00180(18) -0.00053(17)
Mn5 0.0109(2) 0.0150(2) 0.0148(2) -0.00113(18) 0.00022(18) -0.00182(17)
Mn6 0.0124(2) 0.0142(2) 0.0157(2) -0.00180(18) 0.00027(18) 0.00008(18)
Mn7 0.0107(2) 0.0148(2) 0.0151(2) 0.00108(18) 0.00011(18) 0.00019(17)
Mn8 0.0127(2) 0.0167(2) 0.0170(2) 0.00094(19) 0.00222(18) 0.00001(18)
Mn9 0.0191(3) 0.0181(2) 0.0154(2) -0.00199(19) 0.00001(19) -0.0037(2)
Mn10 0.0119(2) 0.0163(2) 0.0201(2) -0.00005(19) -0.00039(19) 0.00074(18)
O1 0.0181(12) 0.0149(11) 0.0148(11) 0.0000(9) -0.0009(9) -0.0025(9)
O2 0.0107(11) 0.0153(11) 0.0207(11) 0.0010(9) -0.0023(9) -0.0009(8)
O3 0.0143(11) 0.0148(11) 0.0199(11) -0.0012(9) 0.0030(9) -0.0014(9)
O4 0.0097(10) 0.0180(11) 0.0145(11) -0.0004(9) 0.0003(8) -0.0002(8)
O5 0.0191(12) 0.0183(11) 0.0146(11) -0.0013(9) 0.0019(9) -0.0040(9)
O6 0.0145(11) 0.0143(11) 0.0159(11) -0.0014(8) 0.0004(9) -0.0016(8)
O7 0.0131(11) 0.0141(11) 0.0214(12) -0.0011(9) -0.0029(9) -0.0012(9)
O8 0.0119(11) 0.0138(10) 0.0169(11) 0.0009(8) -0.0004(8) 0.0005(8)
O9 0.0121(11) 0.0154(11) 0.0213(12) 0.0000(9) 0.0021(9) 0.0008(9)
O10 0.0127(11) 0.0136(10) 0.0145(11) -0.0013(8) 0.0000(8) -0.0002(8)
O11 0.0131(11) 0.0175(11) 0.0173(11) -0.0006(9) 0.0000(9) 0.0007(9)
O12 0.0160(11) 0.0161(11) 0.0190(11) -0.0031(9) 0.0007(9) -0.0044(9)
O13 0.0125(11) 0.0209(12) 0.0189(11) -0.0022(9) 0.0006(9) -0.0029(9)
O14 0.0144(11) 0.0160(11) 0.0216(12) -0.0020(9) 0.0002(9) 0.0003(9)
O15 0.0167(11) 0.0192(11) 0.0199(12) -0.0049(9) 0.0013(9) 0.0012(9)
O16 0.0146(11) 0.0196(11) 0.0190(12) 0.0033(9) 0.0016(9) 0.0011(9)
O17 0.0144(11) 0.0206(12) 0.0190(12) 0.0048(9) 0.0008(9) 0.0022(9)
O18 0.0147(12) 0.0197(12) 0.0352(14) 0.0049(10) 0.0056(10) -0.0019(9)
O19 0.0166(12) 0.0227(12) 0.0252(13) 0.0043(10) 0.0038(10) 0.0002(10)
O20 0.0466(17) 0.0279(14) 0.0208(13) -0.0018(11) -0.0018(12) 0.0065(12)
O21 0.0238(14) 0.0334(15) 0.0395(16) 0.0081(13) -0.0040(12) -0.0032(12)
O22 0.0216(12) 0.0200(12) 0.0198(12) -0.0011(9) 0.0016(10) -0.0004(10)
O23 0.0372(15) 0.0243(13) 0.0182(12) -0.0025(10) 0.0041(11) -0.0084(11)
O24 0.0274(15) 0.0287(14) 0.0430(17) -0.0042(12) 0.0126(12) -0.0051(12)
O25 0.0189(12) 0.0213(12) 0.0284(13) -0.0005(10) -0.0065(10) 0.0005(10)
O26 0.0188(13) 0.0200(12) 0.0272(13) 0.0022(10) -0.0053(10) -0.0005(10)
C1 0.0187(16) 0.0226(17) 0.0128(15) -0.0014(13) -0.0032(12) -0.0046(13)
C2 0.0196(17) 0.0201(16) 0.0164(16) -0.0007(13) -0.0031(13) -0.0027(13)
C3 0.0286(19) 0.0223(17) 0.0195(17) 0.0030(14) -0.0005(14) -0.0044(14)
C4 0.034(2) 0.0287(19) 0.0184(17) 0.0021(14) 0.0049(15) -0.0069(16)
C5 0.061(3) 0.035(2) 0.029(2) 0.0036(18) 0.015(2) -0.010(2)
C6 0.036(2) 0.0275(19) 0.0212(18) -0.0037(15) 0.0073(16) -0.0046(16)
C7 0.0244(18) 0.0233(17) 0.0185(17) -0.0018(13) 0.0013(14) -0.0047(14)
C8 0.030(2) 0.0240(18) 0.0214(18) -0.0042(14) 0.0060(15) -0.0021(15)
C9 0.0216(17) 0.0180(16) 0.0181(16) 0.0009(13) 0.0005(13) -0.0006(13)
C10 0.0107(14) 0.0197(16) 0.0185(16) -0.0015(13) 0.0018(12) -0.0005(12)
C11 0.0116(15) 0.0218(17) 0.0219(17) -0.0003(13) 0.0010(13) -0.0014(12)
C12 0.0206(17) 0.0209(17) 0.0253(18) 0.0019(14) -0.0012(14) -0.0050(14)
C13 0.028(2) 0.0284(19) 0.0259(19) 0.0001(15) -0.0055(15) -0.0115(16)
C14 0.047(3) 0.040(2) 0.036(2) 0.0060(19) -0.017(2) -0.023(2)
C15 0.0269(19) 0.031(2) 0.0202(17) 0.0034(15) -0.0082(15) -0.0039(15)
C16 0.0175(17) 0.0227(17) 0.0206(17) 0.0009(13) -0.0024(13) -0.0037(13)
C17 0.0251(19) 0.0236(18) 0.0208(17) 0.0015(14) -0.0048(14) -0.0020(14)
C18 0.0119(15) 0.0191(16) 0.0223(17) 0.0021(13) -0.0018(13) -0.0015(12)
C19 0.0168(16) 0.0173(15) 0.0173(16) -0.0004(12) 0.0041(13) 0.0024(12)
C20 0.0160(16) 0.0157(15) 0.0261(18) 0.0004(13) 0.0035(13) -0.0008(12)
C21 0.0119(16) 0.0216(17) 0.034(2) 0.0014(15) 0.0018(14) 0.0010(13)
C22 0.0202(17) 0.0188(16) 0.0290(19) 0.0006(14) 0.0031(14) 0.0041(13)
C23 0.0187(18) 0.0221(18) 0.046(2) 0.0025(16) 0.0041(16) 0.0057(14)
C24 0.0187(17) 0.0183(16) 0.0224(17) -0.0005(13) 0.0036(13) -0.0008(13)
C25 0.0139(16) 0.0213(16) 0.0180(16) -0.0006(13) 0.0031(12) -0.0002(13)
C26 0.0154(16) 0.0172(16) 0.0227(17) -0.0034(13) 0.0041(13) -0.0004(12)
C27 0.0135(16) 0.0195(17) 0.039(2) 0.0026(15) -0.0006(15) -0.0003(13)
C28 0.0147(16) 0.0183(16) 0.0191(16) -0.0018(13) -0.0019(12) -0.0029(12)
C29 0.0167(16) 0.0196(16) 0.0186(16) -0.0008(13) -0.0034(13) 0.0008(13)
C30 0.0258(18) 0.0170(16) 0.0200(17) -0.0015(13) 0.0005(14) 0.0009(13)
C31 0.0269(19) 0.0192(17) 0.0223(17) 0.0006(14) -0.0002(14) -0.0060(14)
C32 0.040(2) 0.0234(19) 0.036(2) 0.0014(16) 0.0112(18) -0.0077(17)
C33 0.0192(17) 0.0217(17) 0.0220(17) 0.0002(13) -0.0007(13) -0.0041(13)
C34 0.0146(16) 0.0198(16) 0.0198(16) 0.0003(13) -0.0047(13) -0.0007(13)
C35 0.0126(15) 0.0185(16) 0.0246(17) -0.0017(13) -0.0015(13) -0.0028(12)
C36 0.0170(16) 0.0167(15) 0.0212(17) -0.0017(13) -0.0007(13) -0.0002(12)
C37 0.0124(15) 0.0149(15) 0.0248(17) -0.0027(13) 0.0027(13) 0.0013(12)
C38 0.0161(16) 0.0194(16) 0.0271(18) -0.0021(14) 0.0024(14) 0.0015(13)
C39 0.0261(19) 0.0189(17) 0.035(2) 0.0012(15) 0.0019(16) 0.0014(14)
C40 0.030(2) 0.0181(17) 0.038(2) -0.0058(15) 0.0043(17) 0.0004(15)
C41 0.060(3) 0.022(2) 0.046(3) -0.0095(18) -0.001(2) -0.001(2)
C42 0.0231(18) 0.0219(17) 0.0284(19) -0.0075(15) 0.0038(15) 0.0012(14)
C43 0.0140(16) 0.0219(17) 0.0269(18) -0.0058(14) 0.0048(13) 0.0013(13)
C44 0.0184(17) 0.0212(17) 0.0219(17) -0.0050(13) 0.0046(13) 0.0025(13)
C45 0.0253(19) 0.0170(16) 0.0272(19) 0.0029(14) -0.0031(15) -0.0006(14)
C46 0.0197(17) 0.0196(16) 0.0172(16) 0.0035(13) 0.0056(13) 0.0025(13)
C47 0.0179(17) 0.0270(18) 0.0149(15) 0.0017(13) 0.0015(13) 0.0023(14)
C48 0.0214(18) 0.0295(19) 0.0239(18) 0.0068(15) 0.0013(14) 0.0053(15)
C49 0.028(2) 0.0247(18) 0.0282(19) 0.0091(15) 0.0046(16) 0.0040(15)
C50 0.037(2) 0.033(2) 0.055(3) 0.022(2) 0.002(2) 0.0044(19)
C51 0.0250(19) 0.0229(18) 0.0264(19) 0.0068(14) 0.0055(15) -0.0021(14)
C52 0.0201(17) 0.0225(17) 0.0198(17) 0.0025(13) 0.0049(13) 0.0007(13)
C53 0.0186(17) 0.0201(17) 0.0276(18) 0.0018(14) 0.0034(14) -0.0019(13)
C54 0.0210(17) 0.0289(18) 0.0144(16) 0.0020(13) -0.0027(13) 0.0018(14)
C55 0.0154(16) 0.0204(16) 0.0191(16) -0.0017(13) -0.0003(13) -0.0002(13)
C56 0.053(3) 0.058(3) 0.030(2) 0.002(2) -0.001(2) 0.013(2)
C57 0.044(3) 0.085(4) 0.048(3) -0.009(3) -0.005(2) -0.005(3)
C58 0.026(2) 0.036(2) 0.034(2) 0.0016(17) 0.0011(17) -0.0033(17)
Br1 0.01624(16) 0.01943(16) 0.02020(16) -0.00032(12) 0.00263(12) -0.00197(12)
Br2 0.01741(16) 0.01927(15) 0.01744(15) -0.00133(12) -0.00056(12) -0.00124(12)
Br3 0.01342(15) 0.01845(15) 0.02151(16) 0.00187(12) -0.00118(12) 0.00024(12)
Br4 0.01853(18) 0.0400(2) 0.0372(2) 0.01378(17) 0.00406(15) 0.00271(16)
N1S 0.037(2) 0.081(3) 0.036(2) -0.017(2) 0.0024(17) -0.019(2)
C2S 0.024(2) 0.060(3) 0.036(2) -0.003(2) 0.0024(18) -0.007(2)
C3S 0.036(2) 0.042(3) 0.045(3) -0.008(2) 0.007(2) -0.006(2)
N4S 0.125(5) 0.046(3) 0.066(3) -0.013(3) 0.013(3) 0.000(3)
C5S 0.072(4) 0.055(3) 0.050(3) -0.012(3) 0.002(3) 0.000(3)
C6S 0.085(5) 0.059(4) 0.071(4) -0.020(3) -0.015(4) 0.019(3)
N7S 0.133(7) 0.122(6) 0.086(5) 0.024(4) 0.043(5) 0.043(5)
C8S 0.063(4) 0.072(4) 0.057(4) -0.015(3) 0.015(3) 0.003(3)
C9S 0.073(4) 0.095(5) 0.058(4) -0.021(3) -0.012(3) 0.037(4)
N10S 0.222(12) 0.190(11) 0.203(11) -0.059(9) -0.036(9) 0.052(9)
C11S 0.133(7) 0.104(6) 0.133(7) -0.010(6) 0.026(6) 0.045(6)
C12S 0.160(9) 0.052(4) 0.177(10) -0.010(5) -0.003(8) 0.016(5)
N13S 0.146(8) 0.160(8) 0.137(7) 0.075(6) -0.043(6) -0.036(6)
C14S 0.125(7) 0.132(7) 0.132(7) 0.012(6) -0.024(6) -0.053(6)
C15S 0.196(11) 0.179(10) 0.100(7) -0.018(7) -0.012(7) -0.102(9)
O16S 0.163(9) 0.177(9) 0.102(7) -0.032(7) 0.014(8) -0.028(8)
C17S 0.117(9) 0.079(7) 0.076(7) -0.013(6) 0.007(7) -0.010(7)

loop_
_atom_type_symbol
_atom_type_description
_atom_type_scat_dispersion_real
_atom_type_scat_dispersion_imag
_atom_type_scat_source
C C 0.0033 0.0016 'International Tables Vol C Tables 4.2.6.8 and 6.1.1.4'
H H 0.0000 0.0000 'International Tables Vol C Tables 4.2.6.8 and 6.1.1.4'
O O 0.0106 0.0060 'International Tables Vol C Tables 4.2.6.8 and 6.1.1.4'
Mn Mn 0.3368 0.7283 'International Tables Vol C Tables 4.2.6.8 and 6.1.1.4'
Br Br -0.2901 2.4595 'International Tables Vol C Tables 4.2.6.8 and 6.1.1.4'
N N 0.0061 0.0033 'International Tables Vol C Tables 4.2.6.8 and 6.1.1.4'

loop_
_geom_angle_atom_site_label_1
_geom_angle_atom_site_label_2
_geom_angle_atom_site_label_3
_geom_angle
_geom_angle_site_symmetry_1
_geom_angle_site_symmetry_3
O2 Mn1 O2 180.0 . 3_666
O2 Mn1 O1 79.31(8) . 3_666
O2 Mn1 O1 100.69(8) 3_666 3_666
O2 Mn1 O1 100.69(8) . .
O2 Mn1 O1 79.31(8) 3_666 .
O1 Mn1 O1 180.0 3_666 .
O2 Mn1 O3 80.77(8) . 3_666
O2 Mn1 O3 99.23(8) 3_666 3_666
O1 Mn1 O3 101.18(8) 3_666 3_666
O1 Mn1 O3 78.82(8) . 3_666
O2 Mn1 O3 99.23(8) . .
O2 Mn1 O3 80.77(8) 3_666 .
O1 Mn1 O3 78.83(8) 3_666 .
O1 Mn1 O3 101.18(8) . .
O3 Mn1 O3 180.0 3_666 .
O1 Mn2 O4 85.85(10) . .
O1 Mn2 O5 95.78(10) . .
O4 Mn2 O5 171.50(10) . .
O1 Mn2 O6 179.35(10) . .
O4 Mn2 O6 94.15(10) . .
O5 Mn2 O6 84.31(10) . .
O1 Mn2 Br3 98.03(7) . .
O4 Mn2 Br3 88.75(7) . .
O5 Mn2 Br3 99.25(7) . .
O6 Mn2 Br3 81.32(7) . .
O1 Mn2 Br1 97.32(7) . .
O4 Mn2 Br1 86.34(7) . .
O5 Mn2 Br1 85.18(7) . .
O6 Mn2 Br1 83.33(7) . .
Br3 Mn2 Br1 163.49(2) . .
O1 Mn2 Mn4 95.92(7) . .
O4 Mn2 Mn4 31.66(6) . .
O5 Mn2 Mn4 155.39(7) . .
O6 Mn2 Mn4 83.76(7) . .
Br3 Mn2 Mn4 57.658(14) . .
Br1 Mn2 Mn4 114.614(18) . .
O1 Mn2 Mn3 94.99(7) . .
O4 Mn2 Mn3 31.07(7) . .
O5 Mn2 Mn3 140.46(7) . .
O6 Mn2 Mn3 85.33(7) . .
Br3 Mn2 Mn3 116.687(19) . .
Br1 Mn2 Mn3 55.725(13) . .
Mn4 Mn2 Mn3 59.495(15) . .
O2 Mn3 O4 85.60(10) . .
O2 Mn3 O7 96.00(10) . .
O4 Mn3 O7 174.31(10) . .
O2 Mn3 O8 175.85(10) . .
O4 Mn3 O8 94.00(10) . .
O7 Mn3 O8 84.81(9) . .
O2 Mn3 Br2 99.64(7) . .
O4 Mn3 Br2 87.12(7) . .
O7 Mn3 Br2 87.22(7) . .
O8 Mn3 Br2 84.46(7) . .
O2 Mn3 Br1 96.79(7) . .
O4 Mn3 Br1 88.93(7) . .
O7 Mn3 Br1 96.29(7) . .
O8 Mn3 Br1 79.07(7) . .
Br2 Mn3 Br1 162.75(2) . .
O2 Mn3 Mn4 95.92(7) . .
O4 Mn3 Mn4 32.28(7) . .
O7 Mn3 Mn4 142.03(7) . .
O8 Mn3 Mn4 85.85(7) . .
Br2 Mn3 Mn4 55.255(14) . .
Br1 Mn3 Mn4 117.838(19) . .
O2 Mn3 Mn2 94.55(7) . .
O4 Mn3 Mn2 31.09(7) . .
O7 Mn3 Mn2 153.52(7) . .
O8 Mn3 Mn2 83.06(7) . .
Br2 Mn3 Mn2 114.809(18) . .
Br1 Mn3 Mn2 58.311(14) . .
Mn4 Mn3 Mn2 60.173(15) . .
O3 Mn4 O4 85.30(10) . .
O3 Mn4 O9 96.33(10) . .
O4 Mn4 O9 172.48(10) . .
O3 Mn4 O10 176.89(10) . .
O4 Mn4 O10 94.06(9) . .
O9 Mn4 O10 84.70(9) . .
O3 Mn4 Br2 96.67(7) . .
O4 Mn4 Br2 88.81(7) . .
O9 Mn4 Br2 98.27(7) . .
O10 Mn4 Br2 80.27(7) . .
O3 Mn4 Br3 98.66(7) . .
O4 Mn4 Br3 84.67(7) . .
O9 Mn4 Br3 87.83(7) . .
O10 Mn4 Br3 84.30(7) . .
Br2 Mn4 Br3 162.77(2) . .
O3 Mn4 Mn3 94.11(7) . .
O4 Mn4 Mn3 32.04(7) . .
O9 Mn4 Mn3 154.36(7) . .
O10 Mn4 Mn3 83.79(7) . .
Br2 Mn4 Mn3 57.187(14) . .
Br3 Mn4 Mn3 113.659(18) . .
O3 Mn4 Mn2 95.68(7) . .
O4 Mn4 Mn2 31.44(7) . .
O9 Mn4 Mn2 141.07(7) . .
O10 Mn4 Mn2 85.29(7) . .
Br2 Mn4 Mn2 116.876(19) . .
Br3 Mn4 Mn2 53.763(14) . .
Mn3 Mn4 Mn2 60.333(15) . .
O13 Mn5 O10 84.53(10) . .
O13 Mn5 O12 95.00(10) . .
O10 Mn5 O12 175.79(10) . .
O13 Mn5 O6 174.96(10) . .
O10 Mn5 O6 95.90(9) . .
O12 Mn5 O6 84.94(9) . .
O13 Mn5 O11 104.28(9) . .
O10 Mn5 O11 81.36(9) . .
O12 Mn5 O11 94.72(9) . .
O6 Mn5 O11 80.73(9) . .
O13 Mn5 Br3 95.05(7) . .
O10 Mn5 Br3 87.13(7) . .
O12 Mn5 Br3 97.09(7) . .
O6 Mn5 Br3 79.97(7) . .
O11 Mn5 Br3 156.33(6) . .
O13 Mn5 Mn7 97.27(7) . .
O10 Mn5 Mn7 36.66(7) . .
O12 Mn5 Mn7 139.52(7) . .
O6 Mn5 Mn7 85.95(7) . .
O11 Mn5 Mn7 44.86(6) . .
Br3 Mn5 Mn7 119.919(19) . .
O13 Mn5 Mn6 148.73(8) . .
O10 Mn5 Mn6 86.54(7) . .
O12 Mn5 Mn6 91.76(7) . .
O6 Mn5 Mn6 36.22(7) . .
O11 Mn5 Mn6 44.64(6) . .
Br3 Mn5 Mn6 114.367(19) . .
Mn7 Mn5 Mn6 59.683(15) . .
O13 Mn5 Mn8 41.66(7) . .
O10 Mn5 Mn8 42.89(7) . .
O12 Mn5 Mn8 136.38(7) . .
O6 Mn5 Mn8 138.68(7) . .
O11 Mn5 Mn8 92.91(6) . .
Br3 Mn5 Mn8 92.590(17) . .
Mn7 Mn5 Mn8 62.651(15) . .
Mn6 Mn5 Mn8 122.32(2) . .
O15 Mn6 O6 84.34(10) . .
O15 Mn6 O14 95.04(10) . .
O6 Mn6 O14 175.89(10) . .
O15 Mn6 O8 174.63(10) . .
O6 Mn6 O8 95.35(9) . .
O14 Mn6 O8 85.65(9) . .
O15 Mn6 O11 103.35(10) . .
O6 Mn6 O11 81.64(9) . .
O14 Mn6 O11 94.57(9) . .
O8 Mn6 O11 81.88(9) . .
O15 Mn6 Br1 94.26(7) . .
O6 Mn6 Br1 87.38(7) . .
O14 Mn6 Br1 96.73(7) . .
O8 Mn6 Br1 80.37(7) . .
O11 Mn6 Br1 158.12(6) . .
O15 Mn6 Mn7 148.25(7) . .
O6 Mn6 Mn7 86.69(7) . .
O14 Mn6 Mn7 91.76(7) . .
O8 Mn6 Mn7 36.87(6) . .
O11 Mn6 Mn7 45.10(6) . .
Br1 Mn6 Mn7 115.705(19) . .
O15 Mn6 Mn5 96.45(7) . .
O6 Mn6 Mn5 36.71(7) . .
O14 Mn6 Mn5 139.59(7) . .
O8 Mn6 Mn5 86.38(7) . .
O11 Mn6 Mn5 45.07(6) . .
Br1 Mn6 Mn5 120.774(19) . .
Mn7 Mn6 Mn5 60.098(15) . .
O15 Mn6 Mn9 41.54(7) . .
O6 Mn6 Mn9 42.82(7) . .
O14 Mn6 Mn9 136.32(7) . .
O8 Mn6 Mn9 138.04(7) . .
O11 Mn6 Mn9 92.52(6) . .
Br1 Mn6 Mn9 92.169(17) . .
Mn7 Mn6 Mn9 122.23(2) . .
Mn5 Mn6 Mn9 62.146(16) . .
O17 Mn7 O16 94.96(10) . .
O17 Mn7 O8 84.10(10) . .
O16 Mn7 O8 175.35(10) . .
O17 Mn7 O10 176.01(10) . .
O16 Mn7 O10 85.46(10) . .
O8 Mn7 O10 95.79(9) . .
O17 Mn7 O11 102.61(9) . .
O16 Mn7 O11 93.79(9) . .
O8 Mn7 O11 82.00(9) . .
O10 Mn7 O11 81.31(9) . .
O17 Mn7 Br2 95.81(8) . .
O16 Mn7 Br2 98.26(7) . .
O8 Mn7 Br2 86.36(7) . .
O10 Mn7 Br2 80.20(7) . .
O11 Mn7 Br2 157.00(6) . .
O17 Mn7 Mn6 95.48(7) . .
O16 Mn7 Mn6 138.73(7) . .
O8 Mn7 Mn6 37.14(7) . .
O10 Mn7 Mn6 86.77(7) . .
O11 Mn7 Mn6 44.95(6) . .
Br2 Mn7 Mn6 120.154(19) . .
O17 Mn7 Mn5 147.50(8) . .
O16 Mn7 Mn5 91.73(7) . .
O8 Mn7 Mn5 86.68(7) . .
O10 Mn7 Mn5 36.33(6) . .
O11 Mn7 Mn5 45.14(6) . .
Br2 Mn7 Mn5 114.645(19) . .
Mn6 Mn7 Mn5 60.218(15) . .
O17 Mn7 Mn10 41.22(7) . .
O16 Mn7 Mn10 135.96(7) . .
O8 Mn7 Mn10 42.88(7) . .
O10 Mn7 Mn10 138.57(7) . .
O11 Mn7 Mn10 92.90(6) . .
Br2 Mn7 Mn10 91.948(17) . .
Mn6 Mn7 Mn10 62.177(15) . .
Mn5 Mn7 Mn10 122.35(2) . .
O20 Mn8 O13 173.38(10) . .
O20 Mn8 O10 115.85(10) . .
O13 Mn8 O10 70.11(8) . .
O20 Mn8 O18 87.34(10) . .
O13 Mn8 O18 90.15(9) . .
O10 Mn8 O18 134.04(9) . .
O20 Mn8 O19 85.62(10) . .
O13 Mn8 O19 88.01(9) . .
O10 Mn8 O19 134.25(8) . .
O18 Mn8 O19 83.39(9) . .
O20 Mn8 O9 82.23(9) . .
O13 Mn8 O9 103.13(9) . .
O10 Mn8 O9 69.03(8) . .
O18 Mn8 O9 76.31(8) . .
O19 Mn8 O9 156.72(8) . .
O20 Mn8 O16 83.33(10) . .
O13 Mn8 O16 96.69(8) . .
O10 Mn8 O16 69.17(8) . .
O18 Mn8 O16 156.48(9) . .
O19 Mn8 O16 74.43(8) . .
O9 Mn8 O16 123.37(8) . .
O20 Mn8 Mn5 151.25(8) . .
O13 Mn8 Mn5 34.53(6) . .
O10 Mn8 Mn5 35.59(6) . .
O18 Mn8 Mn5 115.48(7) . .
O19 Mn8 Mn5 112.93(7) . .
O9 Mn8 Mn5 86.40(6) . .
O16 Mn8 Mn5 81.07(6) . .
O23 Mn9 O15 88.77(10) . .
O23 Mn9 O21 88.04(11) . .
O15 Mn9 O21 173.45(10) . .
O23 Mn9 O6 133.80(9) . .
O15 Mn9 O6 69.83(8) . .
O21 Mn9 O6 116.34(10) . .
O23 Mn9 O12 155.43(9) . .
O15 Mn9 O12 97.38(9) . .
O21 Mn9 O12 83.26(10) . .
O6 Mn9 O12 70.18(8) . .
O23 Mn9 O5 77.73(9) . .
O15 Mn9 O5 102.84(9) . .
O21 Mn9 O5 82.06(10) . .
O6 Mn9 O5 68.52(8) . .
O12 Mn9 O5 123.37(8) . .
O23 Mn9 O22 79.49(9) . .
O15 Mn9 O22 85.74(9) . .
O21 Mn9 O22 88.05(10) . .
O6 Mn9 O22 135.61(8) . .
O12 Mn9 O22 77.28(8) . .
O5 Mn9 O22 155.42(8) . .
O23 Mn9 Mn6 114.32(8) . .
O15 Mn9 Mn6 34.36(6) . .
O21 Mn9 Mn6 151.70(8) . .
O6 Mn9 Mn6 35.49(6) . .
O12 Mn9 Mn6 82.15(6) . .
O5 Mn9 Mn6 85.93(6) . .
O22 Mn9 Mn6 112.04(6) . .
O17 Mn10 O26 95.27(9) . .
O17 Mn10 O8 70.52(8) . .
O26 Mn10 O8 136.90(9) . .
O17 Mn10 O25 88.14(9) . .
O26 Mn10 O25 78.97(9) . .
O8 Mn10 O25 137.94(9) . .
O17 Mn10 O24 171.66(10) . .
O26 Mn10 O24 92.81(10) . .
O8 Mn10 O24 104.70(10) . .
O25 Mn10 O24 91.39(10) . .
O17 Mn10 O14 95.84(9) . .
O26 Mn10 O14 152.47(9) . .
O8 Mn10 O14 70.63(8) . .
O25 Mn10 O14 76.30(9) . .
O24 Mn10 O14 75.97(9) . .
O17 Mn10 O7 104.36(9) . .
O26 Mn10 O7 76.88(8) . .
O8 Mn10 O7 68.38(8) . .
O25 Mn10 O7 153.66(9) . .
O24 Mn10 O7 79.49(9) . .
O14 Mn10 O7 124.12(8) . .
O17 Mn10 Mn7 34.59(6) . .
O26 Mn10 Mn7 120.02(7) . .
O8 Mn10 Mn7 35.94(6) . .
O25 Mn10 Mn7 115.06(7) . .
O24 Mn10 Mn7 140.18(8) . .
O14 Mn10 Mn7 81.88(6) . .
O7 Mn10 Mn7 86.39(6) . .
C9 O1 Mn2 117.07(19) . .
C9 O1 Mn1 129.35(19) . .
Mn2 O1 Mn1 111.28(10) . .
C18 O2 Mn3 117.60(19) . .
C18 O2 Mn1 127.43(19) . .
Mn3 O2 Mn1 111.84(10) . .
C26 O3 Mn4 116.43(19) . .
C26 O3 Mn1 130.67(18) . .
Mn4 O3 Mn1 111.37(10) . .
Mn3 O4 Mn2 117.83(11) . .
Mn3 O4 Mn4 115.68(11) . .
Mn2 O4 Mn4 116.90(11) . .
C1 O5 Mn2 121.2(2) . .
C1 O5 Mn9 134.6(2) . .
Mn2 O5 Mn9 101.86(10) . .
Mn6 O6 Mn2 118.34(11) . .
Mn6 O6 Mn5 107.07(11) . .
Mn2 O6 Mn5 120.17(11) . .
Mn6 O6 Mn9 101.68(9) . .
Mn2 O6 Mn9 103.91(10) . .
Mn5 O6 Mn9 102.64(9) . .
C10 O7 Mn3 122.9(2) . .
C10 O7 Mn10 134.9(2) . .
Mn3 O7 Mn10 101.33(9) . .
Mn7 O8 Mn3 116.94(11) . .
Mn7 O8 Mn6 105.99(10) . .
Mn3 O8 Mn6 122.37(11) . .
Mn7 O8 Mn10 101.18(9) . .
Mn3 O8 Mn10 104.70(10) . .
Mn6 O8 Mn10 102.48(9) . .
C19 O9 Mn4 119.2(2) . .
C19 O9 Mn8 135.2(2) . .
Mn4 O9 Mn8 101.70(9) . .
Mn5 O10 Mn4 116.91(11) . .
Mn5 O10 Mn7 107.01(10) . .
Mn4 O10 Mn7 121.15(11) . .
Mn5 O10 Mn8 101.52(9) . .
Mn4 O10 Mn8 103.68(9) . .
Mn7 O10 Mn8 103.74(10) . .
C55 O11 Mn6 124.72(19) . .
C55 O11 Mn7 124.13(19) . .
Mn6 O11 Mn7 89.95(8) . .
C55 O11 Mn5 126.74(19) . .
Mn6 O11 Mn5 90.29(9) . .
Mn7 O11 Mn5 90.01(8) . .
C28 O12 Mn5 118.2(2) . .
C28 O12 Mn9 134.9(2) . .
Mn5 O12 Mn9 101.57(9) . .
C35 O13 Mn5 116.8(2) . .
C35 O13 Mn8 137.6(2) . .
Mn5 O13 Mn8 103.80(10) . .
C37 O14 Mn6 119.9(2) . .
C37 O14 Mn10 134.7(2) . .
Mn6 O14 Mn10 100.54(10) . .
C44 O15 Mn6 117.1(2) . .
C44 O15 Mn9 137.5(2) . .
Mn6 O15 Mn9 104.11(10) . .
C46 O16 Mn7 120.1(2) . .
C46 O16 Mn8 135.2(2) . .
Mn7 O16 Mn8 100.78(10) . .
C54 O17 Mn7 117.3(2) . .
C54 O17 Mn10 136.1(2) . .
Mn7 O17 Mn10 104.19(10) . .
C27 O18 Mn8 116.8(2) . .
C27 O18 H18 103.5 . .
Mn8 O18 H18 126.2 . .
C53 O19 Mn8 116.76(19) . .
C53 O19 H19 108.2 . .
Mn8 O19 H19 109.5 . .
C56 O20 Mn8 128.6(3) . .
C56 O20 H20 110.7 . .
Mn8 O20 H20 117.1 . .
C57 O21 Mn9 130.5(3) . .
C57 O21 H21A 97.6(10) . .
Mn9 O21 H21A 124.0(18) . .
C36 O22 Mn9 110.70(18) . .
C36 O22 H22 107.4 . .
Mn9 O22 H22 104.4 . .
C8 O23 Mn9 117.6(2) . .
C8 O23 H23 106.7 . .
Mn9 O23 H23 118.3 . .
C58 O24 Mn10 125.5(2) . .
C58 O24 H24A 100.8(11) . .
Mn10 O24 H24A 75(3) . .
C45 O25 Mn10 117.8(2) . .
C45 O25 H25 119.5 . .
Mn10 O25 H25 103.4 . .
C17 O26 Mn10 120.5(2) . .
C17 O26 H26 110.3 . .
Mn10 O26 H26 118.8 . .
O5 C1 C2 120.9(3) . .
O5 C1 C7 119.2(3) . .
C2 C1 C7 119.9(3) . .
C3 C2 C1 119.4(3) . .
C3 C2 C9 121.6(3) . .
C1 C2 C9 119.0(3) . .
C4 C3 C2 121.8(3) . .
C4 C3 H3 119.1 . .
C2 C3 H3 119.1 . .
C3 C4 C6 117.8(3) . .
C3 C4 C5 121.6(4) . .
C6 C4 C5 120.6(4) . .
C4 C5 H5A 109.5 . .
C4 C5 H5B 109.5 . .
H5A C5 H5B 109.5 . .
C4 C5 H5C 109.5 . .
H5A C5 H5C 109.5 . .
H5B C5 H5C 109.5 . .
C7 C6 C4 122.0(3) . .
C7 C6 H6 119.0 . .
C4 C6 H6 119.0 . .
C6 C7 C1 118.9(3) . .
C6 C7 C8 121.7(3) . .
C1 C7 C8 119.3(3) . .
O23 C8 C7 114.0(3) . .
O23 C8 H8A 108.8 . .
C7 C8 H8A 108.8 . .
O23 C8 H8B 108.8 . .
C7 C8 H8B 108.8 . .
H8A C8 H8B 107.7 . .
O1 C9 C2 112.6(3) . .
O1 C9 H9A 109.1 . .
C2 C9 H9A 109.1 . .
O1 C9 H9B 109.1 . .
C2 C9 H9B 109.1 . .
H9A C9 H9B 107.8 . .
O7 C10 C11 121.5(3) . .
O7 C10 C16 118.7(3) . .
C11 C10 C16 119.9(3) . .
C12 C11 C10 119.1(3) . .
C12 C11 C18 121.1(3) . .
C10 C11 C18 119.8(3) . .
C13 C12 C11 122.1(3) . .
C13 C12 H12 119.0 . .
C11 C12 H12 119.0 . .
C15 C13 C12 117.7(3) . .
C15 C13 C14 120.9(3) . .
C12 C13 C14 121.3(3) . .
C13 C14 H14A 109.5 . .
C13 C14 H14B 109.5 . .
H14A C14 H14B 109.5 . .
C13 C14 H14C 109.5 . .
H14A C14 H14C 109.5 . .
H14B C14 H14C 109.5 . .
C13 C15 C16 121.9(3) . .
C13 C15 H15 119.1 . .
C16 C15 H15 119.1 . .
C15 C16 C10 119.1(3) . .
C15 C16 C17 121.2(3) . .
C10 C16 C17 119.5(3) . .
O26 C17 C16 115.5(3) . .
O26 C17 H17A 108.4 . .
C16 C17 H17A 108.4 . .
O26 C17 H17B 108.4 . .
C16 C17 H17B 108.4 . .
H17A C17 H17B 107.5 . .
O2 C18 C11 113.2(3) . .
O2 C18 H18A 108.9 . .
C11 C18 H18A 108.9 . .
O2 C18 H18B 108.9 . .
C11 C18 H18B 108.9 . .
H18A C18 H18B 107.7 . .
O9 C19 C25 120.6(3) . .
O9 C19 C20 119.6(3) . .
C25 C19 C20 119.8(3) . .
C21 C20 C19 118.8(3) . .
C21 C20 C27 120.3(3) . .
C19 C20 C27 120.6(3) . .
C20 C21 C22 122.3(3) . .
C20 C21 H21 118.9 . .
C22 C21 H21 118.9 . .
C21 C22 C24 117.7(3) . .
C21 C22 C23 120.9(3) . .
C24 C22 C23 121.4(3) . .
C22 C23 H23A 109.5 . .
C22 C23 H23B 109.5 . .
H23A C23 H23B 109.5 . .
C22 C23 H23C 109.5 . .
H23A C23 H23C 109.5 . .
H23B C23 H23C 109.5 . .
C25 C24 C22 121.7(3) . .
C25 C24 H24 119.2 . .
C22 C24 H24 119.2 . .
C24 C25 C19 119.7(3) . .
C24 C25 C26 121.6(3) . .
C19 C25 C26 118.6(3) . .
O3 C26 C25 111.3(3) . .
O3 C26 H26A 109.4 . .
C25 C26 H26A 109.4 . .
O3 C26 H26B 109.4 . .
C25 C26 H26B 109.4 . .
H26A C26 H26B 108.0 . .
O18 C27 C20 112.3(3) . .
O18 C27 H27A 109.1 . .
C20 C27 H27A 109.1 . .
O18 C27 H27B 109.1 . .
C20 C27 H27B 109.1 . .
H27A C27 H27B 107.9 . .
O12 C28 C29 119.7(3) . .
O12 C28 C34 120.2(3) . .
C29 C28 C34 120.0(3) . .
C30 C29 C28 118.7(3) . .
C30 C29 C36 120.0(3) . .
C28 C29 C36 120.9(3) . .
C31 C30 C29 122.6(3) . .
C31 C30 H30 118.7 . .
C29 C30 H30 118.7 . .
C30 C31 C33 117.8(3) . .
C30 C31 C32 120.8(3) . .
C33 C31 C32 121.5(3) . .
C31 C32 H32A 109.5 . .
C31 C32 H32B 109.5 . .
H32A C32 H32B 109.5 . .
C31 C32 H32C 109.5 . .
H32A C32 H32C 109.5 . .
H32B C32 H32C 109.5 . .
C34 C33 C31 121.4(3) . .
C34 C33 H33 119.3 . .
C31 C33 H33 119.3 . .
C33 C34 C28 119.6(3) . .
C33 C34 C35 121.5(3) . .
C28 C34 C35 118.8(3) . .
O13 C35 C34 110.7(3) . .
O13 C35 H35A 109.5 . .
C34 C35 H35A 109.5 . .
O13 C35 H35B 109.5 . .
C34 C35 H35B 109.5 . .
H35A C35 H35B 108.1 . .
O22 C36 C29 112.0(3) . .
O22 C36 H36A 109.2 . .
C29 C36 H36A 109.2 . .
O22 C36 H36B 109.2 . .
C29 C36 H36B 109.2 . .
H36A C36 H36B 107.9 . .
O14 C37 C38 120.5(3) . .
O14 C37 C43 119.8(3) . .
C38 C37 C43 119.7(3) . .
C39 C38 C37 118.7(3) . .
C39 C38 C45 118.7(3) . .
C37 C38 C45 122.4(3) . .
C40 C39 C38 122.4(4) . .
C40 C39 H39 118.8 . .
C38 C39 H39 118.8 . .
C39 C40 C42 117.8(3) . .
C39 C40 C41 121.7(4) . .
C42 C40 C41 120.5(4) . .
C40 C41 H41A 109.5 . .
C40 C41 H41B 109.5 . .
H41A C41 H41B 109.5 . .
C40 C41 H41C 109.5 . .
H41A C41 H41C 109.5 . .
H41B C41 H41C 109.5 . .
C43 C42 C40 121.4(4) . .
C43 C42 H42 119.3 . .
C40 C42 H42 119.3 . .
C42 C43 C37 119.8(3) . .
C42 C43 C44 121.4(3) . .
C37 C43 C44 118.7(3) . .
O15 C44 C43 111.8(3) . .
O15 C44 H44A 109.3 . .
C43 C44 H44A 109.3 . .
O15 C44 H44B 109.3 . .
C43 C44 H44B 109.3 . .
H44A C44 H44B 107.9 . .
O25 C45 C38 112.2(3) . .
O25 C45 H45A 109.2 . .
C38 C45 H45A 109.2 . .
O25 C45 H45B 109.2 . .
C38 C45 H45B 109.2 . .
H45A C45 H45B 107.9 . .
O16 C46 C52 119.8(3) . .
O16 C46 C47 120.3(3) . .
C52 C46 C47 119.9(3) . .
C48 C47 C46 118.9(3) . .
C48 C47 C54 122.1(3) . .
C46 C47 C54 119.0(3) . .
C49 C48 C47 122.8(3) . .
C49 C48 H48 118.6 . .
C47 C48 H48 118.6 . .
C48 C49 C51 117.2(3) . .
C48 C49 C50 121.9(4) . .
C51 C49 C50 120.8(4) . .
C49 C50 H50A 109.5 . .
C49 C50 H50B 109.5 . .
H50A C50 H50B 109.5 . .
C49 C50 H50C 109.5 . .
H50A C50 H50C 109.5 . .
H50B C50 H50C 109.5 . .
C49 C51 C52 122.3(3) . .
C49 C51 H51 118.8 . .
C52 C51 H51 118.8 . .
C46 C52 C51 118.9(3) . .
C46 C52 C53 120.3(3) . .
C51 C52 C53 120.6(3) . .
O19 C53 C52 111.0(3) . .
O19 C53 H53A 109.4 . .
C52 C53 H53A 109.4 . .
O19 C53 H53B 109.4 . .
C52 C53 H53B 109.4 . .
H53A C53 H53B 108.0 . .
O17 C54 C47 111.5(3) . .
O17 C54 H54A 109.3 . .
C47 C54 H54A 109.3 . .
O17 C54 H54B 109.3 . .
C47 C54 H54B 109.3 . .
H54A C54 H54B 108.0 . .
O11 C55 H55A 109.5 . .
O11 C55 H55B 109.5 . .
H55A C55 H55B 109.5 . .
O11 C55 H55C 109.5 . .
H55A C55 H55C 109.5 . .
H55B C55 H55C 109.5 . .
O20 C56 H56A 109.5 . .
O20 C56 H56B 109.5 . .
H56A C56 H56B 109.5 . .
O20 C56 H56C 109.5 . .
H56A C56 H56C 109.5 . .
H56B C56 H56C 109.5 . .
O21 C57 H57A 109.5 . .
O21 C57 H57B 109.5 . .
H57A C57 H57B 109.5 . .
O21 C57 H57C 109.5 . .
H57A C57 H57C 109.5 . .
H57B C57 H57C 109.5 . .
O24 C58 H58A 109.5 . .
O24 C58 H58B 109.5 . .
H58A C58 H58B 109.5 . .
O24 C58 H58C 109.5 . .
H58A C58 H58C 109.5 . .
H58B C58 H58C 109.5 . .
Mn6 Br1 Mn3 71.418(15) . .
Mn6 Br1 Mn2 67.989(15) . .
Mn3 Br1 Mn2 65.964(15) . .
Mn7 Br2 Mn4 72.279(15) . .
Mn7 Br2 Mn3 69.386(15) . .
Mn4 Br2 Mn3 67.558(15) . .
Mn2 Br3 Mn5 72.775(15) . .
Mn2 Br3 Mn4 68.579(15) . .
Mn5 Br3 Mn4 69.230(15) . .
N1S C2S C3S 179.0(6) . .
C2S C3S H3S1 109.5 . .
C2S C3S H3S2 109.5 . .
H3S1 C3S H3S2 109.5 . .
C2S C3S H3S3 109.5 . .
H3S1 C3S H3S3 109.5 . .
H3S2 C3S H3S3 109.5 . .
N4S C5S C6S 178.6(8) . .
C5S C6S H6S1 109.5 . .
C5S C6S H6S2 109.5 . .
H6S1 C6S H6S2 109.5 . .
C5S C6S H6S3 109.5 . .
H6S1 C6S H6S3 109.5 . .
H6S2 C6S H6S3 109.5 . .
N7S C8S C9S 178.1(8) . .
C8S C9S H9S1 109.5 . .
C8S C9S H9S2 109.5 . .
H9S1 C9S H9S2 109.5 . .
C8S C9S H9S3 109.5 . .
H9S1 C9S H9S3 109.5 . .
H9S2 C9S H9S3 109.5 . .
N10S C11S C12S 176.3(16) . .
C11S C12S H12A 109.5 . .
C11S C12S H12B 109.5 . .
H12A C12S H12B 109.5 . .
C11S C12S H12C 109.5 . .
H12A C12S H12C 109.5 . .
H12B C12S H12C 109.5 . .
N13S C14S C15S 176.8(15) . .
C14S C15S H15A 109.5 . .
C14S C15S H15B 109.5 . .
H15A C15S H15B 109.5 . .
C14S C15S H15C 109.5 . .
H15A C15S H15C 109.5 . .
H15B C15S H15C 109.5 . .
C17S O16S H16S 129.3 . .
O16S C17S H17C 109.5 . .
O16S C17S H17D 109.5 . .
H17C C17S H17D 109.5 . .
O16S C17S H17E 109.5 . .
H17C C17S H17E 109.5 . .
H17D C17S H17E 109.5 . .

loop_
_geom_bond_atom_site_label_1
_geom_bond_atom_site_label_2
_geom_bond_distance
_geom_bond_site_symmetry_2
Mn1 O2 2.283(2) .
Mn1 O2 2.283(2) 3_666
Mn1 O1 2.311(2) 3_666
Mn1 O1 2.311(2) .
Mn1 O3 2.346(2) 3_666
Mn1 O3 2.346(2) .
Mn2 O1 1.845(2) .
Mn2 O4 1.886(2) .
Mn2 O5 1.901(2) .
Mn2 O6 1.916(2) .
Mn2 Br3 2.7940(6) .
Mn2 Br1 3.0093(6) .
Mn2 Mn4 3.2247(7) .
Mn2 Mn3 3.2299(7) .
Mn3 O2 1.846(2) .
Mn3 O4 1.885(2) .
Mn3 O7 1.893(2) .
Mn3 O8 1.924(2) .
Mn3 Br2 2.9122(6) .
Mn3 Br1 2.9224(6) .
Mn3 Mn4 3.2026(7) .
Mn4 O3 1.845(2) .
Mn4 O4 1.898(2) .
Mn4 O9 1.905(2) .
Mn4 O10 1.925(2) .
Mn4 Br2 2.8472(6) .
Mn4 Br3 2.9266(6) .
Mn5 O13 1.882(2) .
Mn5 O10 1.915(2) .
Mn5 O12 1.918(2) .
Mn5 O6 1.936(2) .
Mn5 O11 2.191(2) .
Mn5 Br3 2.8329(6) .
Mn5 Mn7 3.0918(7) .
Mn5 Mn6 3.0956(7) .
Mn5 Mn8 3.2247(7) .
Mn6 O15 1.878(2) .
Mn6 O6 1.914(2) .
Mn6 O14 1.917(2) .
Mn6 O8 1.934(2) .
Mn6 O11 2.175(2) .
Mn6 Br1 2.8681(6) .
Mn6 Mn7 3.0789(7) .
Mn6 Mn9 3.2276(7) .
Mn7 O17 1.881(2) .
Mn7 O16 1.906(2) .
Mn7 O8 1.922(2) .
Mn7 O10 1.931(2) .
Mn7 O11 2.181(2) .
Mn7 Br2 2.8463(6) .
Mn7 Mn10 3.2124(7) .
Mn8 O20 2.166(3) .
Mn8 O13 2.207(2) .
Mn8 O10 2.240(2) .
Mn8 O18 2.247(2) .
Mn8 O19 2.250(2) .
Mn8 O9 2.312(2) .
Mn8 O16 2.344(2) .
Mn9 O23 2.198(3) .
Mn9 O15 2.207(2) .
Mn9 O21 2.213(3) .
Mn9 O6 2.240(2) .
Mn9 O12 2.286(2) .
Mn9 O5 2.309(2) .
Mn9 O22 2.324(2) .
Mn10 O17 2.184(2) .
Mn10 O26 2.191(2) .
Mn10 O8 2.228(2) .
Mn10 O25 2.244(2) .
Mn10 O24 2.265(3) .
Mn10 O14 2.298(2) .
Mn10 O7 2.349(2) .
O1 C9 1.433(4) .
O2 C18 1.429(4) .
O3 C26 1.437(4) .
O5 C1 1.352(4) .
O7 C10 1.357(4) .
O9 C19 1.360(4) .
O11 C55 1.410(4) .
O12 C28 1.360(4) .
O13 C35 1.434(4) .
O14 C37 1.360(4) .
O15 C44 1.432(4) .
O16 C46 1.357(4) .
O17 C54 1.430(4) .
O18 C27 1.452(4) .
O18 H18 0.842(10) .
O19 C53 1.445(4) .
O19 H19 0.847(10) .
O20 C56 1.423(5) .
O20 H20 0.852(10) .
O21 C57 1.445(6) .
O21 H21A 0.870(10) .
O22 C36 1.455(4) .
O22 H22 0.846(10) .
O23 C8 1.446(4) .
O23 H23 0.843(10) .
O24 C58 1.417(5) .
O24 H24A 0.855(10) .
O25 C45 1.446(4) .
O25 H25 0.843(10) .
O26 C17 1.438(4) .
O26 H26 0.847(10) .
C1 C2 1.401(5) .
C1 C7 1.410(5) .
C2 C3 1.394(5) .
C2 C9 1.508(5) .
C3 C4 1.392(5) .
C3 H3 0.9500 .
C4 C6 1.402(5) .
C4 C5 1.510(5) .
C5 H5A 0.9800 .
C5 H5B 0.9800 .
C5 H5C 0.9800 .
C6 C7 1.389(5) .
C6 H6 0.9500 .
C7 C8 1.500(5) .
C8 H8A 0.9900 .
C8 H8B 0.9900 .
C9 H9A 0.9900 .
C9 H9B 0.9900 .
C10 C11 1.394(5) .
C10 C16 1.401(5) .
C11 C12 1.392(5) .
C11 C18 1.508(5) .
C12 C13 1.389(5) .
C12 H12 0.9500 .
C13 C15 1.388(5) .
C13 C14 1.517(5) .
C14 H14A 0.9800 .
C14 H14B 0.9800 .
C14 H14C 0.9800 .
C15 C16 1.392(5) .
C15 H15 0.9500 .
C16 C17 1.492(5) .
C17 H17A 0.9900 .
C17 H17B 0.9900 .
C18 H18A 0.9900 .
C18 H18B 0.9900 .
C19 C25 1.399(5) .
C19 C20 1.408(5) .
C20 C21 1.388(5) .
C20 C27 1.497(5) .
C21 C22 1.394(5) .
C21 H21 0.9500 .
C22 C24 1.397(5) .
C22 C23 1.514(5) .
C23 H23A 0.9800 .
C23 H23B 0.9800 .
C23 H23C 0.9800 .
C24 C25 1.383(5) .
C24 H24 0.9500 .
C25 C26 1.515(5) .
C26 H26A 0.9900 .
C26 H26B 0.9900 .
C27 H27A 0.9900 .
C27 H27B 0.9900 .
C28 C29 1.399(5) .
C28 C34 1.400(5) .
C29 C30 1.394(5) .
C29 C36 1.504(5) .
C30 C31 1.385(5) .
C30 H30 0.9500 .
C31 C33 1.398(5) .
C31 C32 1.509(5) .
C32 H32A 0.9800 .
C32 H32B 0.9800 .
C32 H32C 0.9800 .
C33 C34 1.393(5) .
C33 H33 0.9500 .
C34 C35 1.505(5) .
C35 H35A 0.9900 .
C35 H35B 0.9900 .
C36 H36A 0.9900 .
C36 H36B 0.9900 .
C37 C38 1.402(5) .
C37 C43 1.405(5) .
C38 C39 1.397(5) .
C38 C45 1.505(5) .
C39 C40 1.392(6) .
C39 H39 0.9500 .
C40 C42 1.393(6) .
C40 C41 1.519(5) .
C41 H41A 0.9800 .
C41 H41B 0.9800 .
C41 H41C 0.9800 .
C42 C43 1.392(5) .
C42 H42 0.9500 .
C43 C44 1.505(5) .
C44 H44A 0.9900 .
C44 H44B 0.9900 .
C45 H45A 0.9900 .
C45 H45B 0.9900 .
C46 C52 1.400(5) .
C46 C47 1.411(5) .
C47 C48 1.392(5) .
C47 C54 1.500(5) .
C48 C49 1.385(5) .
C48 H48 0.9500 .
C49 C51 1.398(5) .
C49 C50 1.505(5) .
C50 H50A 0.9800 .
C50 H50B 0.9800 .
C50 H50C 0.9800 .
C51 C52 1.401(5) .
C51 H51 0.9500 .
C52 C53 1.498(5) .
C53 H53A 0.9900 .
C53 H53B 0.9900 .
C54 H54A 0.9900 .
C54 H54B 0.9900 .
C55 H55A 0.9800 .
C55 H55B 0.9800 .
C55 H55C 0.9800 .
C56 H56A 0.9800 .
C56 H56B 0.9800 .
C56 H56C 0.9800 .
C57 H57A 0.9800 .
C57 H57B 0.9800 .
C57 H57C 0.9800 .
C58 H58A 0.9800 .
C58 H58B 0.9800 .
C58 H58C 0.9800 .
N1S C2S 1.137(6) .
C2S C3S 1.443(6) .
C3S H3S1 0.9800 .
C3S H3S2 0.9800 .
C3S H3S3 0.9800 .
N4S C5S 1.136(7) .
C5S C6S 1.457(8) .
C6S H6S1 0.9800 .
C6S H6S2 0.9800 .
C6S H6S3 0.9800 .
N7S C8S 1.180(9) .
C8S C9S 1.436(9) .
C9S H9S1 0.9800 .
C9S H9S2 0.9800 .
C9S H9S3 0.9800 .
N10S C11S 1.194(16) .
C11S C12S 1.393(15) .
C12S H12A 0.9800 .
C12S H12B 0.9800 .
C12S H12C 0.9800 .
N13S C14S 1.272(14) .
C14S C15S 1.373(15) .
C15S H15A 0.9800 .
C15S H15B 0.9800 .
C15S H15C 0.9800 .
O16S C17S 1.39(2) .
O16S H16S 0.850(10) .
C17S H17C 0.9800 .
C17S H17D 0.9800 .
C17S H17E 0.9800 .

loop_
_geom_hbond_atom_site_label_D
_geom_hbond_atom_site_label_H
_geom_hbond_atom_site_label_A
_geom_hbond_distance_DH
_geom_hbond_distance_HA
_geom_hbond_distance_DA
_geom_hbond_angle_DHA
_geom_hbond_site_symmetry_A
O18 H18 Br4 0.84 2.67 3.422(2) 150 1_455
O19 H19 Br4 0.85 2.33 3.166(2) 171 1_455
O20 H20 N4S 0.85 1.95 2.783(6) 167 .
O21 H21A N13S 0.870(10) 1.939(16) 2.797(9) 168(5) .
O22 H22 Br4 0.85 2.54 3.330(2) 156 4_565
O23 H23 N1S 0.84 1.99 2.771(5) 154 1_554
O24 H24A O25 0.855(10) 2.605(19) 3.227(4) 131(2) .
O25 H25 O22 0.84 2.26 3.058(3) 157 4_666
O26 H26 Br4 0.85 2.32 3.155(3) 168 .
C9 H9A Br2 0.99 2.89 3.877(3) 174 3_666
C18 H18A Br3 0.99 2.83 3.812(3) 172 3_666
C26 H26A Br1 0.99 2.92 3.902(3) 169 3_666
C36 H36A O15 0.99 2.46 3.184(4) 129 .
C36 H36B O26 0.99 2.58 3.331(4) 133 4_565
C57 H57C Br3 0.98 2.85 3.690(6) 144 .
C3S H3S3 O24 0.98 2.49 3.468(6) 178 4_566
C12S H12A N7S 0.98 2.35 3.318(13) 170 1_554
C17S H17E N7S 0.98 2.50 3.465(18) 170 .

loop_
_geom_torsion_atom_site_label_1
_geom_torsion_atom_site_label_2
_geom_torsion_atom_site_label_3
_geom_torsion_atom_site_label_4
_geom_torsion
O4 Mn2 O1 C9 -164.4(2)
O5 Mn2 O1 C9 23.9(2)
Br3 Mn2 O1 C9 -76.3(2)
Br1 Mn2 O1 C9 109.8(2)
Mn4 Mn2 O1 C9 -134.4(2)
Mn3 Mn2 O1 C9 165.8(2)
O4 Mn2 O1 Mn1 -0.05(11)
O5 Mn2 O1 Mn1 -171.68(11)
Br3 Mn2 O1 Mn1 88.09(9)
Br1 Mn2 O1 Mn1 -85.82(9)
Mn4 Mn2 O1 Mn1 30.00(10)
Mn3 Mn2 O1 Mn1 -29.78(9)
O4 Mn3 O2 C18 -160.6(2)
O7 Mn3 O2 C18 24.9(2)
Br2 Mn3 O2 C18 113.1(2)
Br1 Mn3 O2 C18 -72.2(2)
Mn4 Mn3 O2 C18 168.8(2)
Mn2 Mn3 O2 C18 -130.8(2)
O4 Mn3 O2 Mn1 0.94(11)
O7 Mn3 O2 Mn1 -173.57(11)
Br2 Mn3 O2 Mn1 -85.38(9)
Br1 Mn3 O2 Mn1 89.34(9)
Mn4 Mn3 O2 Mn1 -29.68(10)
Mn2 Mn3 O2 Mn1 30.75(10)
O4 Mn4 O3 C26 -166.0(2)
O9 Mn4 O3 C26 21.4(2)
Br2 Mn4 O3 C26 -77.7(2)
Br3 Mn4 O3 C26 110.1(2)
Mn3 Mn4 O3 C26 -135.2(2)
Mn2 Mn4 O3 C26 164.3(2)
O4 Mn4 O3 Mn1 1.42(11)
O9 Mn4 O3 Mn1 -171.20(11)
Br2 Mn4 O3 Mn1 89.67(9)
Br3 Mn4 O3 Mn1 -82.45(9)
Mn3 Mn4 O3 Mn1 32.25(9)
Mn2 Mn4 O3 Mn1 -28.30(10)
O2 Mn3 O4 Mn2 106.36(13)
O8 Mn3 O4 Mn2 -69.50(13)
Br2 Mn3 O4 Mn2 -153.74(11)
Br1 Mn3 O4 Mn2 9.46(11)
Mn4 Mn3 O4 Mn2 -145.2(2)
O2 Mn3 O4 Mn4 -108.40(13)
O8 Mn3 O4 Mn4 75.74(13)
Br2 Mn3 O4 Mn4 -8.50(10)
Br1 Mn3 O4 Mn4 154.70(11)
Mn2 Mn3 O4 Mn4 145.2(2)
O1 Mn2 O4 Mn3 -106.83(13)
O6 Mn2 O4 Mn3 73.82(13)
Br3 Mn2 O4 Mn3 155.03(11)
Br1 Mn2 O4 Mn3 -9.20(11)
Mn4 Mn2 O4 Mn3 144.8(2)
O1 Mn2 O4 Mn4 108.35(13)
O6 Mn2 O4 Mn4 -71.00(13)
Br3 Mn2 O4 Mn4 10.20(11)
Br1 Mn2 O4 Mn4 -154.02(11)
Mn3 Mn2 O4 Mn4 -144.8(2)
O3 Mn4 O4 Mn3 105.48(13)
O10 Mn4 O4 Mn3 -71.47(13)
Br2 Mn4 O4 Mn3 8.68(11)
Br3 Mn4 O4 Mn3 -155.35(11)
Mn2 Mn4 O4 Mn3 -145.6(2)
O3 Mn4 O4 Mn2 -108.95(13)
O10 Mn4 O4 Mn2 74.10(13)
Br2 Mn4 O4 Mn2 154.26(11)
Br3 Mn4 O4 Mn2 -9.78(10)
Mn3 Mn4 O4 Mn2 145.6(2)
O2 Mn3 O7 C10 20.1(2)
O8 Mn3 O7 C10 -164.0(2)
Br2 Mn3 O7 C10 -79.4(2)
Br1 Mn3 O7 C10 117.6(2)
Mn4 Mn3 O7 C10 -87.6(2)
Mn2 Mn3 O7 C10 133.0(2)
O2 Mn3 O7 Mn10 -168.96(10)
O8 Mn3 O7 Mn10 6.95(9)
Br2 Mn3 O7 Mn10 91.64(7)
Br1 Mn3 O7 Mn10 -71.42(8)
Mn4 Mn3 O7 Mn10 83.39(12)
Mn2 Mn3 O7 Mn10 -56.02(19)
O10 Mn5 O13 C35 165.7(2)
O12 Mn5 O13 C35 -18.5(2)
O11 Mn5 O13 C35 -114.7(2)
Br3 Mn5 O13 C35 79.1(2)
Mn7 Mn5 O13 C35 -159.9(2)
Mn6 Mn5 O13 C35 -120.3(2)
Mn8 Mn5 O13 C35 167.3(3)
O10 Mn5 O13 Mn8 -1.60(10)
O12 Mn5 O13 Mn8 174.20(10)
O11 Mn5 O13 Mn8 78.03(11)
Br3 Mn5 O13 Mn8 -88.22(8)
Mn7 Mn5 O13 Mn8 32.85(9)
Mn6 Mn5 O13 Mn8 72.47(16)
O6 Mn6 O15 C44 167.4(2)
O14 Mn6 O15 C44 -16.7(2)
O11 Mn6 O15 C44 -112.6(2)
Br1 Mn6 O15 C44 80.5(2)
Mn7 Mn6 O15 C44 -118.2(2)
Mn5 Mn6 O15 C44 -157.8(2)
Mn9 Mn6 O15 C44 169.0(3)
O6 Mn6 O15 Mn9 -1.52(10)
O14 Mn6 O15 Mn9 174.39(10)
O11 Mn6 O15 Mn9 78.47(11)
Br1 Mn6 O15 Mn9 -88.46(8)
Mn7 Mn6 O15 Mn9 72.79(17)
Mn5 Mn6 O15 Mn9 33.20(9)
O16 Mn7 O17 C54 -20.1(2)
O8 Mn7 O17 C54 164.4(2)
O11 Mn7 O17 C54 -115.1(2)
Br2 Mn7 O17 C54 78.7(2)
Mn6 Mn7 O17 C54 -160.2(2)
Mn5 Mn7 O17 C54 -121.2(2)
Mn10 Mn7 O17 C54 165.0(3)
O16 Mn7 O17 Mn10 174.83(11)
O8 Mn7 O17 Mn10 -0.59(10)
O11 Mn7 O17 Mn10 79.82(11)
Br2 Mn7 O17 Mn10 -86.31(9)
Mn6 Mn7 O17 Mn10 34.82(9)
Mn5 Mn7 O17 Mn10 73.72(16)
Mn2 O5 C1 C2 -40.3(4)
Mn9 O5 C1 C2 160.4(2)
Mn2 O5 C1 C7 138.4(3)
Mn9 O5 C1 C7 -20.9(5)
O5 C1 C2 C3 -177.9(3)
C7 C1 C2 C3 3.4(5)
O5 C1 C2 C9 3.2(5)
C7 C1 C2 C9 -175.5(3)
C1 C2 C3 C4 0.7(5)
C9 C2 C3 C4 179.5(3)
C2 C3 C4 C6 -3.3(6)
C2 C3 C4 C5 175.3(4)
C3 C4 C6 C7 2.0(6)
C5 C4 C6 C7 -176.7(4)
C4 C6 C7 C1 1.9(6)
C4 C6 C7 C8 -173.5(4)
O5 C1 C7 C6 176.7(3)
C2 C1 C7 C6 -4.6(5)
O5 C1 C7 C8 -7.8(5)
C2 C1 C7 C8 170.9(3)
Mn9 O23 C8 C7 -76.2(3)
C6 C7 C8 O23 -127.2(4)
C1 C7 C8 O23 57.4(4)
Mn2 O1 C9 C2 -59.6(3)
Mn1 O1 C9 C2 139.4(2)
C3 C2 C9 O1 -129.7(3)
C1 C2 C9 O1 49.2(4)
Mn3 O7 C10 C11 -33.7(4)
Mn10 O7 C10 C11 158.9(2)
Mn3 O7 C10 C16 146.4(3)
Mn10 O7 C10 C16 -21.1(4)
O7 C10 C11 C12 -178.6(3)
C16 C10 C11 C12 1.4(5)
O7 C10 C11 C18 -0.3(5)
C16 C10 C11 C18 179.6(3)
C10 C11 C12 C13 2.8(5)
C18 C11 C12 C13 -175.4(3)
C11 C12 C13 C15 -3.5(6)
C11 C12 C13 C14 178.6(4)
C12 C13 C15 C16 0.1(6)
C14 C13 C15 C16 178.1(4)
C13 C15 C16 C10 3.9(6)
C13 C15 C16 C17 -170.7(4)
O7 C10 C16 C15 175.3(3)
C11 C10 C16 C15 -4.6(5)
O7 C10 C16 C17 -10.0(5)
C11 C10 C16 C17 170.1(3)
Mn10 O26 C17 C16 -72.7(3)
C15 C16 C17 O26 -128.0(4)
C10 C16 C17 O26 57.5(4)
Mn3 O2 C18 C11 -57.9(3)
Mn1 O2 C18 C11 143.8(2)
C12 C11 C18 O2 -133.6(3)
C10 C11 C18 O2 48.2(4)
Mn4 O9 C19 C25 -42.9(4)
Mn8 O9 C19 C25 163.8(2)
Mn4 O9 C19 C20 135.0(3)
Mn8 O9 C19 C20 -18.4(5)
O9 C19 C20 C21 -179.6(3)
C25 C19 C20 C21 -1.7(5)
O9 C19 C20 C27 -5.8(5)
C25 C19 C20 C27 172.1(3)
C19 C20 C21 C22 0.0(6)
C27 C20 C21 C22 -173.8(3)
C20 C21 C22 C24 1.1(6)
C20 C21 C22 C23 -179.3(4)
C21 C22 C24 C25 -0.5(5)
C23 C22 C24 C25 179.8(3)
C22 C24 C25 C19 -1.1(5)
C22 C24 C25 C26 177.5(3)
O9 C19 C25 C24 -179.9(3)
C20 C19 C25 C24 2.2(5)
O9 C19 C25 C26 1.4(5)
C20 C19 C25 C26 -176.4(3)
Mn4 O3 C26 C25 -60.3(3)
Mn1 O3 C26 C25 135.2(2)
C24 C25 C26 O3 -125.4(3)
C19 C25 C26 O3 53.3(4)
Mn8 O18 C27 C20 -78.3(3)
C21 C20 C27 O18 -131.7(3)
C19 C20 C27 O18 54.7(4)
Mn5 O12 C28 C29 -131.1(3)
Mn9 O12 C28 C29 17.8(5)
Mn5 O12 C28 C34 46.3(4)
Mn9 O12 C28 C34 -164.8(2)
O12 C28 C29 C30 177.0(3)
C34 C28 C29 C30 -0.3(5)
O12 C28 C29 C36 4.1(5)
C34 C28 C29 C36 -173.3(3)
C28 C29 C30 C31 0.9(5)
C36 C29 C30 C31 173.9(3)
C29 C30 C31 C33 -1.4(5)
C29 C30 C31 C32 177.6(4)
C30 C31 C33 C34 1.5(5)
C32 C31 C33 C34 -177.6(4)
C31 C33 C34 C28 -1.0(5)
C31 C33 C34 C35 -176.6(3)
O12 C28 C34 C33 -177.0(3)
C29 C28 C34 C33 0.4(5)
O12 C28 C34 C35 -1.2(5)
C29 C28 C34 C35 176.1(3)
Mn5 O13 C35 C34 59.7(3)
Mn8 O13 C35 C34 -138.8(3)
C33 C34 C35 O13 120.6(3)
C28 C34 C35 O13 -55.1(4)
Mn9 O22 C36 C29 81.1(3)
C30 C29 C36 O22 129.6(3)
C28 C29 C36 O22 -57.5(4)
Mn6 O14 C37 C38 -135.9(3)
Mn10 O14 C37 C38 14.1(5)
Mn6 O14 C37 C43 42.6(4)
Mn10 O14 C37 C43 -167.3(2)
O14 C37 C38 C39 177.9(3)
C43 C37 C38 C39 -0.6(5)
O14 C37 C38 C45 2.5(5)
C43 C37 C38 C45 -176.1(3)
C37 C38 C39 C40 -1.7(5)
C45 C38 C39 C40 173.9(3)
C38 C39 C40 C42 2.1(6)
C38 C39 C40 C41 -175.8(4)
C39 C40 C42 C43 -0.2(6)
C41 C40 C42 C43 177.7(4)
C40 C42 C43 C37 -2.0(5)
C40 C42 C43 C44 179.1(3)
O14 C37 C43 C42 -176.1(3)
C38 C37 C43 C42 2.4(5)
O14 C37 C43 C44 2.8(5)
C38 C37 C43 C44 -178.6(3)
Mn6 O15 C44 C43 57.8(3)
Mn9 O15 C44 C43 -138.1(3)
C42 C43 C44 O15 122.7(3)
C37 C43 C44 O15 -56.2(4)
Mn10 O25 C45 C38 75.9(3)
C39 C38 C45 O25 136.9(3)
C37 C38 C45 O25 -47.7(4)
Mn7 O16 C46 C52 -134.8(3)
Mn8 O16 C46 C52 18.0(5)
Mn7 O16 C46 C47 43.4(4)
Mn8 O16 C46 C47 -163.8(2)
O16 C46 C47 C48 -177.8(3)
C52 C46 C47 C48 0.4(5)
O16 C46 C47 C54 -0.8(5)
C52 C46 C47 C54 177.3(3)
C46 C47 C48 C49 -0.8(5)
C54 C47 C48 C49 -177.6(3)
C47 C48 C49 C51 0.5(6)
C47 C48 C49 C50 177.7(4)
C48 C49 C51 C52 0.3(6)
C50 C49 C51 C52 -177.1(4)
O16 C46 C52 C51 178.5(3)
C47 C46 C52 C51 0.3(5)
O16 C46 C52 C53 4.1(5)
C47 C46 C52 C53 -174.1(3)
C49 C51 C52 C46 -0.6(6)
C49 C51 C52 C53 173.8(3)
Mn8 O19 C53 C52 82.0(3)
C46 C52 C53 O19 -53.7(4)
C51 C52 C53 O19 132.0(3)
Mn7 O17 C54 C47 59.3(3)
Mn10 O17 C54 C47 -141.9(2)
C48 C47 C54 O17 123.7(3)
C46 C47 C54 O17 -53.1(4)
